data_7047785
loop_
_publ_author_name
'Erickson, Alexander N.'
'Brown, Seth N.'

_publ_section_title
;
 Molybdenum(vi) tris(amidophenoxide) complexes.
;
_journal_issue 43
_journal_name_full 'Dalton transactions (Cambridge, England : 2003)'
_journal_page_first 15583
_journal_page_last 15595
_journal_paper_doi 10.1039/c8dt03392g
_journal_volume 47
_journal_year 2018
_chemical_formula_moiety 'C63 H81 Mo N3 O6, C1.33 H2 N0.67'
_chemical_formula_sum 'C64.33 H83 Mo N3.67 O6'
_chemical_formula_weight 1099.61
_chemical_name_common
;
Mo(^OCH3^ap)3 . 0.67(CH3CN)
;
_chemical_name_systematic
'Tris-(2-(4-methoxyphenyl)-amido-4,6-di-tert-butylphenoxide)molybdenum(VI) acetonitrile solvate'
_space_group_crystal_system monoclinic
_space_group_IT_number 14
_space_group_name_Hall '-P 2ybc'
_space_group_name_H-M_alt 'P 1 21/c 1'
_symmetry_space_group_name_Hall '-P 2ybc'
_symmetry_space_group_name_H-M 'P 1 21/c 1'
_atom_sites_solution_hydrogens mixed
_atom_sites_solution_primary direct
_atom_sites_solution_secondary difmap
_audit_creation_method SHELXL-2016/6
_audit_update_record
;
2018-08-15 deposited with the CCDC.
2018-10-16 downloaded from the CCDC.
;
_cell_angle_alpha 90
_cell_angle_beta 106.4113(17)
_cell_angle_gamma 90
_cell_formula_units_Z 12
_cell_length_a 28.0584(18)
_cell_length_b 35.1630(18)
_cell_length_c 19.4064(10)
_cell_measurement_reflns_used 92897
_cell_measurement_temperature 120(2)
_cell_measurement_theta_max 28.446
_cell_measurement_theta_min 2.293
_cell_volume 18366.6(18)
_computing_cell_refinement 'Bruker SAINT (Bruker, 2015)'
_computing_data_collection 'Bruker APEX-3 (Bruker, 2015)'
_computing_data_reduction 'Bruker SAINT (Bruker, 2015)'
_computing_molecular_graphics 'Bruker XP (Bruker, 2015)'
_computing_publication_material 'CIFTAB (Sheldrick, 2008)'
_computing_structure_refinement 'SHELXL-2014/7 (Sheldrick, 2015)'
_computing_structure_solution 'SHELXT-2014/2 (Sheldrick, 2015)'
_diffrn_ambient_temperature 120(2)
_diffrn_detector_area_resol_mean 8.33
_diffrn_measured_fraction_theta_full 1.000
_diffrn_measured_fraction_theta_max 0.997
_diffrn_measurement_device_type 'Bruker Kappa X8-APEX-II'
_diffrn_measurement_method 'combination of \w and \f-scans '
_diffrn_radiation_monochromator graphite
_diffrn_radiation_source 'fine-focus sealed tube'
_diffrn_radiation_type MoK\a
_diffrn_radiation_wavelength 0.71073
_diffrn_reflns_av_R_equivalents 0.0446
_diffrn_reflns_av_unetI/netI 0.0300
_diffrn_reflns_Laue_measured_fraction_full 1.000
_diffrn_reflns_Laue_measured_fraction_max 0.997
_diffrn_reflns_limit_h_max 37
_diffrn_reflns_limit_h_min -37
_diffrn_reflns_limit_k_max 47
_diffrn_reflns_limit_k_min -47
_diffrn_reflns_limit_l_max 26
_diffrn_reflns_limit_l_min -20
_diffrn_reflns_number 372154
_diffrn_reflns_point_group_measured_fraction_full 1.000
_diffrn_reflns_point_group_measured_fraction_max 0.997
_diffrn_reflns_theta_full 25.242
_diffrn_reflns_theta_max 28.514
_diffrn_reflns_theta_min 1.383
_exptl_absorpt_coefficient_mu 0.265
_exptl_absorpt_correction_T_max 0.745700
_exptl_absorpt_correction_T_min 0.701200
_exptl_absorpt_correction_type multi-scan
_exptl_absorpt_process_details
;
L. Krause, R. Herbst-Irmer, G. M. Sheldrick & D. Stalke. J. Appl.
Cryst., 2015, 48, 3.
;
_exptl_crystal_colour Black
_exptl_crystal_density_diffrn 1.193
_exptl_crystal_density_method 'Not Measured'
_exptl_crystal_description Rectangular
_exptl_crystal_F_000 7016
_exptl_crystal_recrystallization_method
'Crystals were deposited from a solution of the material dissolvedin acetonitrile.'
_exptl_crystal_size_max 0.523
_exptl_crystal_size_mid 0.340
_exptl_crystal_size_min 0.266
_exptl_transmission_factor_max 0.745700
_exptl_transmission_factor_min 0.701200
_refine_diff_density_max 0.922
_refine_diff_density_min -1.186
_refine_diff_density_rms 0.063
_refine_ls_extinction_method none
_refine_ls_goodness_of_fit_ref 1.072
_refine_ls_hydrogen_treatment constr
_refine_ls_matrix_type full
_refine_ls_number_parameters 2112
_refine_ls_number_reflns 46481
_refine_ls_number_restraints 93
_refine_ls_restrained_S_all 1.074
_refine_ls_R_factor_all 0.0583
_refine_ls_R_factor_gt 0.0397
_refine_ls_shift/su_max 0.003
_refine_ls_shift/su_mean 0.000
_refine_ls_structure_factor_coef Fsqd
_refine_ls_weighting_details 'w=1/[\s^2^(Fo^2^)+(0.0323P)^2^+20.0162P] where P=(Fo^2^+2Fc^2^)/3'
_refine_ls_weighting_scheme calc
_refine_ls_wR_factor_gt 0.0901
_refine_ls_wR_factor_ref 0.0984
_reflns_Friedel_coverage 0.000
_reflns_number_gt 37002
_reflns_number_total 46481
_reflns_threshold_expression 'I > 2\s(I)'
_cod_data_source_file c8dt03392g2.cif
_cod_data_source_block final_CCDC1
_cod_depositor_comments
;
The following automatic conversions were performed:

'_exptl_absorpt_correction_type' value 'Multi-scan' changed to
'multi-scan' according to
/home/data/users/saulius/crontab/automatic-downloads/rss-feeds/RSC/lib/dictionaries/cif_core.dic
dictionary named 'cif_core.dic' version 2.4.2 from 2011-04-26.

Automatic conversion script
Id: cif_fix_values 4973 2017-02-22 13:04:09Z antanas 

 Adding full bibliography for 7047780--7047786.cif.
;
_cod_database_code 7047785
_shelx_shelxl_version_number 2016/6
_shelx_space_group_comment
;
The symmetry employed for this shelxl refinement is uniquely defined
by the following loop, which should always be used as a source of
symmetry information in preference to the above space-group names.
They are only intended as comments.
;
_shelx_estimated_absorpt_t_min 0.874
_shelx_estimated_absorpt_t_max 0.933

loop_
_space_group_symop_operation_xyz
'x, y, z'
'-x, y+1/2, -z+1/2'
'-x, -y, -z'
'x, -y-1/2, z-1/2'

loop_
_atom_site_label
_atom_site_type_symbol
_atom_site_fract_x
_atom_site_fract_y
_atom_site_fract_z
_atom_site_U_iso_or_equiv
_atom_site_adp_type
_atom_site_occupancy
_atom_site_site_symmetry_order
_atom_site_calc_flag
_atom_site_refinement_flags_posn
_atom_site_refinement_flags_adp
_atom_site_refinement_flags_occupancy
_atom_site_disorder_assembly
_atom_site_disorder_group
Mo1 Mo 0.34970(2) 0.85543(2) 0.38216(2) 0.01652(4) Uani 1 1 d . . . . .
Mo2 Mo 0.02637(2) 0.09083(2) 0.21835(2) 0.01262(4) Uani 1 1 d . . . . .
Mo3 Mo 0.32640(2) 0.37801(2) 0.44669(2) 0.01776(4) Uani 1 1 d . . . . .
O1 O 0.37792(5) 0.80723(4) 0.35828(7) 0.0204(3) Uani 1 1 d . . . . .
O2 O 0.41216(5) 0.86234(4) 0.46325(7) 0.0203(3) Uani 1 1 d . . . . .
O3 O 0.31689(5) 0.82786(4) 0.44667(8) 0.0249(3) Uani 1 1 d . . . . .
O4 O 0.08979(5) 0.07470(4) 0.19975(7) 0.0160(3) Uani 1 1 d . . . . .
O5 O 0.01096(5) 0.03758(4) 0.23959(7) 0.0168(3) Uani 1 1 d . . . . .
O6 O -0.00703(5) 0.07975(4) 0.11567(7) 0.0154(3) Uani 1 1 d . . . . .
O7 O 0.38958(5) 0.38434(4) 0.52459(7) 0.0214(3) Uani 1 1 d . . . . .
O8 O 0.30218(5) 0.35180(4) 0.52166(7) 0.0221(3) Uani 1 1 d . . . . .
O9 O 0.34970(5) 0.32811(4) 0.42047(7) 0.0212(3) Uani 1 1 d . . . . .
N1 N 0.37457(6) 0.87036(4) 0.29810(8) 0.0158(3) Uani 1 1 d . . . . .
N2 N 0.34171(6) 0.90732(5) 0.41904(8) 0.0169(3) Uani 1 1 d . . . . .
N3 N 0.27882(6) 0.85135(5) 0.32181(9) 0.0184(3) Uani 1 1 d . . . . .
N4 N 0.07897(6) 0.10764(4) 0.30741(8) 0.0148(3) Uani 1 1 d . . . . .
N5 N -0.02842(6) 0.09752(4) 0.26482(8) 0.0152(3) Uani 1 1 d . . . . .
N6 N 0.01483(6) 0.14254(4) 0.17368(8) 0.0154(3) Uani 1 1 d . . . . .
N7 N 0.32480(6) 0.43312(5) 0.47099(9) 0.0183(3) Uani 1 1 d . . . . .
N8 N 0.25305(6) 0.37330(5) 0.40074(8) 0.0180(3) Uani 1 1 d . . . . .
N9 N 0.34696(6) 0.39014(5) 0.35776(9) 0.0197(3) Uani 1 1 d . . . . .
C11 C 0.39080(7) 0.80564(5) 0.29746(10) 0.0174(4) Uani 1 1 d . . . . .
C12 C 0.38924(7) 0.84048(5) 0.26127(10) 0.0160(4) Uani 1 1 d . . . . .
C13 C 0.40307(7) 0.84234(6) 0.19748(10) 0.0186(4) Uani 1 1 d . . . . .
H13 H 0.402855 0.865996 0.173741 0.022 Uiso 1 1 calc R U . . .
C14 C 0.41710(7) 0.80929(6) 0.16920(10) 0.0195(4) Uani 1 1 d . . . . .
C15 C 0.41661(7) 0.77508(6) 0.20554(10) 0.0203(4) Uani 1 1 d . . . . .
H15 H 0.425260 0.752513 0.184988 0.024 Uiso 1 1 calc R U . . .
C16 C 0.40431(7) 0.77191(5) 0.26969(10) 0.0187(4) Uani 1 1 d . . . . .
C17 C 0.40418(9) 0.73400(6) 0.30769(11) 0.0256(4) Uani 1 1 d . . . . .
C18 C 0.43203(8) 0.81061(6) 0.09920(11) 0.0245(4) Uani 1 1 d . . . . .
C21 C 0.42093(7) 0.89616(5) 0.49395(10) 0.0174(4) Uani 1 1 d . . . . .
C22 C 0.38251(7) 0.92281(6) 0.46994(10) 0.0176(4) Uani 1 1 d . . . . .
C23 C 0.38604(7) 0.95945(6) 0.49869(10) 0.0196(4) Uani 1 1 d . . . . .
H23 H 0.359486 0.976986 0.482312 0.024 Uiso 1 1 calc R U . . .
C24 C 0.42841(8) 0.96992(6) 0.55105(11) 0.0210(4) Uani 1 1 d . . . . .
C25 C 0.46644(7) 0.94270(6) 0.57456(10) 0.0207(4) Uani 1 1 d . . . . .
H25 H 0.495476 0.950009 0.610892 0.025 Uiso 1 1 calc R U . . .
C26 C 0.46413(7) 0.90590(6) 0.54798(10) 0.0187(4) Uani 1 1 d . . . . .
C27 C 0.50472(8) 0.87630(6) 0.57635(10) 0.0225(4) Uani 1 1 d . . . . .
C28 C 0.43571(8) 1.00983(6) 0.58425(12) 0.0284(5) Uani 1 1 d . . . . .
C31 C 0.26742(7) 0.82690(6) 0.42691(12) 0.0237(4) Uani 1 1 d . . . . .
C32 C 0.24443(7) 0.84054(6) 0.35766(11) 0.0197(4) Uani 1 1 d . . . . .
C33 C 0.19270(7) 0.84158(6) 0.33060(11) 0.0211(4) Uani 1 1 d . . . . .
H33 H 0.177641 0.850637 0.283332 0.025 Uiso 1 1 calc R U . . .
C34 C 0.16375(8) 0.82942(6) 0.37273(12) 0.0244(4) Uani 1 1 d . . . . .
C35 C 0.18778(8) 0.81524(7) 0.44143(13) 0.0325(5) Uani 1 1 d . . . . .
H35 H 0.167608 0.806365 0.470006 0.039 Uiso 1 1 calc R U . . .
C36 C 0.23889(8) 0.81330(7) 0.47042(13) 0.0326(5) Uani 1 1 d . . . . .
C37 C 0.26400(10) 0.79830(10) 0.54570(16) 0.0545(9) Uani 1 1 d . . . . .
C38 C 0.10700(8) 0.83055(7) 0.34694(12) 0.0272(5) Uani 1 1 d . . . . .
C41 C 0.13268(7) 0.08431(5) 0.24592(10) 0.0148(3) Uani 1 1 d . . . . .
C42 C 0.12836(7) 0.10433(5) 0.30640(10) 0.0151(3) Uani 1 1 d . . . . .
C43 C 0.17070(7) 0.11628(5) 0.35932(10) 0.0180(4) Uani 1 1 d . . . . .
H43 H 0.167538 0.130307 0.399628 0.022 Uiso 1 1 calc R U . . .
C44 C 0.21739(7) 0.10750(6) 0.35258(10) 0.0197(4) Uani 1 1 d . . . . .
C45 C 0.22036(7) 0.08695(6) 0.29219(10) 0.0187(4) Uani 1 1 d . . . . .
H45 H 0.252429 0.081047 0.287874 0.022 Uiso 1 1 calc R U . . .
C46 C 0.17940(7) 0.07464(5) 0.23821(10) 0.0158(4) Uani 1 1 d . . . . .
C47 C 0.18405(7) 0.05289(6) 0.17234(10) 0.0187(4) Uani 1 1 d . . . . .
C48 C 0.26477(8) 0.11736(7) 0.41165(11) 0.0267(5) Uani 1 1 d . . . . .
C51 C -0.01710(7) 0.03260(5) 0.28402(10) 0.0153(4) Uani 1 1 d . . . . .
C52 C -0.03811(7) 0.06587(5) 0.30244(10) 0.0159(4) Uani 1 1 d . . . . .
C53 C -0.06736(7) 0.06472(6) 0.35009(10) 0.0198(4) Uani 1 1 d . . . . .
H53 H -0.081531 0.087400 0.362219 0.024 Uiso 1 1 calc R U . . .
C54 C -0.07543(7) 0.03042(6) 0.37927(11) 0.0205(4) Uani 1 1 d . . . . .
C55 C -0.05675(7) -0.00264(6) 0.35627(10) 0.0193(4) Uani 1 1 d . . . . .
H55 H -0.064099 -0.026306 0.374565 0.023 Uiso 1 1 calc R U . . .
C56 C -0.02823(7) -0.00306(5) 0.30849(10) 0.0162(4) Uani 1 1 d . . . . .
C57 C -0.01158(7) -0.03982(6) 0.28062(11) 0.0200(4) Uani 1 1 d . . . . .
C58 C -0.10505(9) 0.02793(6) 0.43423(12) 0.0283(5) Uani 1 1 d . . . . .
C61 C -0.02615(6) 0.10852(5) 0.07262(10) 0.0141(3) Uani 1 1 d . . . . .
C62 C -0.01759(7) 0.14465(5) 0.10461(10) 0.0154(4) Uani 1 1 d . . . . .
C63 C -0.03779(7) 0.17719(5) 0.06611(11) 0.0199(4) Uani 1 1 d . . . . .
H63 H -0.032552 0.201452 0.088505 0.024 Uiso 1 1 calc R U . . .
C64 C -0.06540(8) 0.17380(6) -0.00465(11) 0.0228(4) Uani 1 1 d . . . . .
C65 C -0.07006(7) 0.13755(6) -0.03691(10) 0.0202(4) Uani 1 1 d . . . . .
H65 H -0.087745 0.135654 -0.086362 0.024 Uiso 1 1 calc R U . . .
C66 C -0.05051(7) 0.10462(5) -0.00115(10) 0.0150(3) Uani 1 1 d . . . . .
C67 C -0.05267(7) 0.06607(5) -0.03801(10) 0.0159(4) Uani 1 1 d . . . . .
C68 C -0.08690(11) 0.20801(8) -0.05413(16) 0.0182(6) Uani 0.734(3) 1 d . . P A 1
C69 C -0.1010(3) 0.2078(3) -0.0340(5) 0.0182(6) Uani 0.266(3) 1 d . . P A 2
C71 C 0.40434(7) 0.41963(5) 0.54316(10) 0.0177(4) Uani 1 1 d . . . . .
C72 C 0.36986(7) 0.44825(6) 0.51218(10) 0.0174(4) Uani 1 1 d . . . . .
C73 C 0.38152(7) 0.48654(6) 0.52542(10) 0.0182(4) Uani 1 1 d . . . . .
H73 H 0.358016 0.505635 0.504126 0.022 Uiso 1 1 calc R U . . .
C74 C 0.42753(7) 0.49646(5) 0.56973(10) 0.0178(4) Uani 1 1 d . . . . .
C75 C 0.46006(7) 0.46719(6) 0.60351(11) 0.0202(4) Uani 1 1 d . . . . .
H75 H 0.491022 0.474259 0.635854 0.024 Uiso 1 1 calc R U . . .
C76 C 0.44982(7) 0.42878(6) 0.59264(10) 0.0190(4) Uani 1 1 d . . . . .
C77 C 0.48494(8) 0.39724(6) 0.63131(11) 0.0230(4) Uani 1 1 d . . . . .
C78 C 0.44510(7) 0.53772(6) 0.57976(10) 0.0194(4) Uani 1 1 d . . . . .
C81 C 0.25380(7) 0.34725(6) 0.51055(10) 0.0195(4) Uani 1 1 d . . . . .
C82 C 0.22430(7) 0.35992(5) 0.44326(10) 0.0183(4) Uani 1 1 d . . . . .
C83 C 0.17264(7) 0.35558(5) 0.42378(10) 0.0194(4) Uani 1 1 d . . . . .
H83 H 0.152939 0.364231 0.378254 0.023 Uiso 1 1 calc R U . . .
C84 C 0.15050(7) 0.33871(6) 0.47096(11) 0.0208(4) Uani 1 1 d . . . . .
C85 C 0.18111(8) 0.32671(6) 0.53858(11) 0.0229(4) Uani 1 1 d . . . . .
H85 H 0.165558 0.315488 0.571183 0.027 Uiso 1 1 calc R U . . .
C86 C 0.23237(8) 0.33030(6) 0.56021(11) 0.0228(4) Uani 1 1 d . . . . .
C87 C 0.26535(8) 0.31640(7) 0.63296(11) 0.0280(5) Uani 1 1 d . . . . .
C88 C 0.09450(8) 0.33161(6) 0.45230(11) 0.0235(4) Uani 1 1 d . . . . .
C91 C 0.36450(7) 0.32542(6) 0.36144(10) 0.0201(4) Uani 1 1 d . . . . .
C92 C 0.36322(7) 0.35965(6) 0.32406(11) 0.0197(4) Uani 1 1 d . . . . .
C93 C 0.37984(8) 0.36113(6) 0.26299(11) 0.0252(4) Uani 1 1 d . . . . .
H93 H 0.379118 0.384463 0.238040 0.030 Uiso 1 1 calc R U . . .
C94 C 0.39744(9) 0.32842(7) 0.23874(11) 0.0297(5) Uani 1 1 d . . . . .
C95 C 0.39645(8) 0.29451(6) 0.27594(11) 0.0277(5) Uani 1 1 d . . . . .
H95 H 0.407557 0.271981 0.258291 0.033 Uiso 1 1 calc R U . . .
C96 C 0.38027(7) 0.29170(6) 0.33695(10) 0.0211(4) Uani 1 1 d . . . . .
C97 C 0.37944(8) 0.25451(6) 0.37730(12) 0.0265(4) Uani 1 1 d . . . . .
C98 C 0.41705(11) 0.33026(8) 0.17268(13) 0.0446(7) Uani 1 1 d . . . . .
O100 O 0.34875(6) 1.01780(4) 0.18900(9) 0.0301(3) Uani 1 1 d . . . . .
C100 C 0.37655(9) 1.04855(6) 0.22654(16) 0.0390(6) Uani 1 1 d . . . . .
H10A H 0.366248 1.072080 0.199349 0.059 Uiso 1 1 calc R U . . .
H10B H 0.370753 1.050844 0.273857 0.059 Uiso 1 1 calc R U . . .
H10C H 0.411968 1.044105 0.232522 0.059 Uiso 1 1 calc R U . . .
C101 C 0.37156(7) 0.90794(5) 0.26897(10) 0.0172(4) Uani 1 1 d . . . . .
C102 C 0.39790(7) 0.93740(6) 0.30981(11) 0.0208(4) Uani 1 1 d . . . . .
H102 H 0.420696 0.932074 0.355227 0.025 Uiso 1 1 calc R U . . .
C103 C 0.39137(7) 0.97470(6) 0.28516(11) 0.0220(4) Uani 1 1 d . . . . .
H103 H 0.409639 0.994723 0.313545 0.026 Uiso 1 1 calc R U . . .
C104 C 0.35817(8) 0.98249(6) 0.21912(12) 0.0230(4) Uani 1 1 d . . . . .
C105 C 0.33206(7) 0.95310(6) 0.17768(12) 0.0224(4) Uani 1 1 d . . . . .
H105 H 0.309209 0.958485 0.132338 0.027 Uiso 1 1 calc R U . . .
C106 C 0.33902(7) 0.91614(6) 0.20179(11) 0.0204(4) Uani 1 1 d . . . . .
H106 H 0.321548 0.896099 0.172488 0.025 Uiso 1 1 calc R U . . .
C171 C 0.35241(10) 0.72596(7) 0.31555(16) 0.0412(6) Uani 1 1 d . . . . .
H17G H 0.352657 0.701556 0.340027 0.062 Uiso 1 1 calc R U . . .
H17H H 0.343052 0.746269 0.343801 0.062 Uiso 1 1 calc R U . . .
H17I H 0.328338 0.724920 0.267879 0.062 Uiso 1 1 calc R U . . .
C172 C 0.44231(11) 0.73577(7) 0.38181(12) 0.0370(6) Uani 1 1 d . . . . .
H17D H 0.442527 0.711498 0.406731 0.056 Uiso 1 1 calc R U . . .
H17E H 0.475382 0.740621 0.376114 0.056 Uiso 1 1 calc R U . . .
H17F H 0.433410 0.756306 0.409998 0.056 Uiso 1 1 calc R U . . .
C173 C 0.41852(10) 0.70097(6) 0.26627(12) 0.0329(5) Uani 1 1 d . . . . .
H17A H 0.418014 0.677168 0.292317 0.049 Uiso 1 1 calc R U . . .
H17B H 0.394757 0.699329 0.218415 0.049 Uiso 1 1 calc R U . . .
H17C H 0.451961 0.705261 0.261544 0.049 Uiso 1 1 calc R U . . .
C181 C 0.44726(10) 0.77145(7) 0.07820(12) 0.0359(6) Uani 1 1 d . . . . .
H18A H 0.419483 0.753674 0.072161 0.054 Uiso 1 1 calc R U . . .
H18B H 0.456103 0.773482 0.032966 0.054 Uiso 1 1 calc R U . . .
H18C H 0.475945 0.762134 0.116039 0.054 Uiso 1 1 calc R U . . .
C182 C 0.47622(9) 0.83723(7) 0.10798(12) 0.0300(5) Uani 1 1 d . . . . .
H18D H 0.467536 0.862610 0.121464 0.045 Uiso 1 1 calc R U . . .
H18E H 0.504688 0.827422 0.145593 0.045 Uiso 1 1 calc R U . . .
H18F H 0.484846 0.838770 0.062519 0.045 Uiso 1 1 calc R U . . .
C183 C 0.38769(9) 0.82464(7) 0.03841(12) 0.0315(5) Uani 1 1 d . . . . .
H18G H 0.359549 0.807308 0.033298 0.047 Uiso 1 1 calc R U . . .
H18H H 0.378302 0.850222 0.049775 0.047 Uiso 1 1 calc R U . . .
H18I H 0.396906 0.825333 -0.006662 0.047 Uiso 1 1 calc R U . . .
O200 O 0.16647(6) 0.98365(4) 0.40881(9) 0.0295(4) Uani 1 1 d . . . . .
C200 C 0.15095(8) 1.01579(6) 0.36359(13) 0.0285(5) Uani 1 1 d . . . . .
H20A H 0.120096 1.025935 0.370492 0.043 Uiso 1 1 calc R U . . .
H20B H 0.176811 1.035388 0.375779 0.043 Uiso 1 1 calc R U . . .
H20C H 0.145255 1.008193 0.313320 0.043 Uiso 1 1 calc R U . . .
C201 C 0.29577(7) 0.92725(5) 0.41062(10) 0.0169(4) Uani 1 1 d . . . . .
C202 C 0.26883(8) 0.91816(6) 0.45821(11) 0.0241(4) Uani 1 1 d . . . . .
H202 H 0.280285 0.898670 0.492833 0.029 Uiso 1 1 calc R U . . .
C203 C 0.22563(8) 0.93723(6) 0.45548(12) 0.0279(5) Uani 1 1 d . . . . .
H203 H 0.207046 0.930665 0.487771 0.033 Uiso 1 1 calc R U . . .
C204 C 0.20911(7) 0.96601(6) 0.40579(11) 0.0212(4) Uani 1 1 d . . . . .
C205 C 0.23569(7) 0.97505(6) 0.35808(11) 0.0206(4) Uani 1 1 d . . . . .
H205 H 0.224351 0.994689 0.323737 0.025 Uiso 1 1 calc R U . . .
C206 C 0.27915(7) 0.95533(6) 0.36036(10) 0.0197(4) Uani 1 1 d . . . . .
H206 H 0.297288 0.961298 0.327190 0.024 Uiso 1 1 calc R U . . .
C271 C 0.48311(9) 0.84431(7) 0.61212(13) 0.0334(5) Uani 1 1 d . . . . .
H27A H 0.508680 0.824982 0.630716 0.050 Uiso 1 1 calc R U . . .
H27B H 0.472027 0.854790 0.651787 0.050 Uiso 1 1 calc R U . . .
H27C H 0.454819 0.832710 0.576713 0.050 Uiso 1 1 calc R U . . .
C272 C 0.54972(8) 0.89331(7) 0.63162(12) 0.0310(5) Uani 1 1 d . . . . .
H27D H 0.574943 0.873553 0.648605 0.046 Uiso 1 1 calc R U . . .
H27E H 0.563630 0.913943 0.609369 0.046 Uiso 1 1 calc R U . . .
H27F H 0.539433 0.903344 0.672322 0.046 Uiso 1 1 calc R U . . .
C273 C 0.52282(8) 0.86041(7) 0.51432(12) 0.0298(5) Uani 1 1 d . . . . .
H27G H 0.548850 0.841441 0.533047 0.045 Uiso 1 1 calc R U . . .
H27H H 0.494931 0.848485 0.478691 0.045 Uiso 1 1 calc R U . . .
H27I H 0.536207 0.881174 0.491690 0.045 Uiso 1 1 calc R U . . .
C281 C 0.39016(11) 1.03415(8) 0.55921(18) 0.0562(9) Uani 1 1 d . . . . .
H28G H 0.362323 1.021792 0.571457 0.084 Uiso 1 1 calc R U . . .
H28H H 0.396449 1.059033 0.582777 0.084 Uiso 1 1 calc R U . . .
H28I H 0.381961 1.037506 0.507037 0.084 Uiso 1 1 calc R U . . .
C282 C 0.44962(12) 1.00692(8) 0.66684(14) 0.0480(7) Uani 1 1 d . . . . .
H28D H 0.479370 0.991090 0.684056 0.072 Uiso 1 1 calc R U . . .
H28E H 0.456295 1.032399 0.687807 0.072 Uiso 1 1 calc R U . . .
H28F H 0.422054 0.995411 0.681135 0.072 Uiso 1 1 calc R U . . .
C283 C 0.47874(11) 1.02958(8) 0.56466(17) 0.0472(7) Uani 1 1 d . . . . .
H28A H 0.508756 1.013941 0.580774 0.071 Uiso 1 1 calc R U . . .
H28B H 0.470269 1.032951 0.512473 0.071 Uiso 1 1 calc R U . . .
H28C H 0.484757 1.054479 0.588213 0.071 Uiso 1 1 calc R U . . .
O300 O 0.22163(6) 0.86656(5) 0.02405(8) 0.0331(4) Uani 1 1 d . . . . .
C300 C 0.19330(11) 0.89802(8) -0.01112(13) 0.0439(7) Uani 1 1 d . . . . .
H30A H 0.188087 0.895811 -0.063065 0.066 Uiso 1 1 calc R U . . .
H30B H 0.161072 0.898307 -0.000779 0.066 Uiso 1 1 calc R U . . .
H30C H 0.211171 0.921661 0.006210 0.066 Uiso 1 1 calc R U . . .
C301 C 0.26105(7) 0.85636(6) 0.24544(10) 0.0186(4) Uani 1 1 d . . . . .
C302 C 0.23303(7) 0.88758(6) 0.21420(11) 0.0213(4) Uani 1 1 d . . . . .
H302 H 0.223665 0.906115 0.243548 0.026 Uiso 1 1 calc R U . . .
C303 C 0.21858(7) 0.89181(6) 0.13973(11) 0.0230(4) Uani 1 1 d . . . . .
H303 H 0.199180 0.913107 0.118276 0.028 Uiso 1 1 calc R U . . .
C304 C 0.23252(8) 0.86494(6) 0.09718(11) 0.0239(4) Uani 1 1 d . . . . .
C305 C 0.25968(7) 0.83335(6) 0.12854(11) 0.0234(4) Uani 1 1 d . . . . .
H305 H 0.268807 0.814703 0.099181 0.028 Uiso 1 1 calc R U . . .
C306 C 0.27346(7) 0.82888(6) 0.20188(11) 0.0213(4) Uani 1 1 d . . . . .
H306 H 0.291540 0.806937 0.222920 0.026 Uiso 1 1 calc R U . . .
C371 C 0.22581(12) 0.78433(15) 0.5828(2) 0.0976(18) Uani 1 1 d . . . . .
H37G H 0.206703 0.806016 0.592457 0.146 Uiso 1 1 calc R U . . .
H37H H 0.243040 0.771896 0.628236 0.146 Uiso 1 1 calc R U . . .
H37I H 0.203265 0.766142 0.551585 0.146 Uiso 1 1 calc R U . . .
C372 C 0.29734(12) 0.76477(10) 0.5415(2) 0.0731(12) Uani 1 1 d . . . . .
H37D H 0.313181 0.755215 0.590043 0.110 Uiso 1 1 calc R U . . .
H37E H 0.322965 0.772984 0.519342 0.110 Uiso 1 1 calc R U . . .
H37F H 0.277364 0.744513 0.512511 0.110 Uiso 1 1 calc R U . . .
C373 C 0.29516(11) 0.83038(11) 0.59141(15) 0.0603(9) Uani 1 1 d . . . . .
H37A H 0.273749 0.852307 0.592171 0.090 Uiso 1 1 calc R U . . .
H37B H 0.321690 0.837950 0.570492 0.090 Uiso 1 1 calc R U . . .
H37C H 0.309807 0.821250 0.640558 0.090 Uiso 1 1 calc R U . . .
C381 C 0.08849(8) 0.85318(7) 0.27730(13) 0.0329(5) Uani 1 1 d . . . . .
H38G H 0.101303 0.841694 0.240096 0.049 Uiso 1 1 calc R U . . .
H38H H 0.052087 0.852869 0.261596 0.049 Uiso 1 1 calc R U . . .
H38I H 0.100203 0.879502 0.285529 0.049 Uiso 1 1 calc R U . . .
C382 C 0.08670(10) 0.79012(8) 0.33169(17) 0.0476(7) Uani 1 1 d . . . . .
H38D H 0.100170 0.778356 0.295399 0.071 Uiso 1 1 calc R U . . .
H38E H 0.096548 0.775118 0.376021 0.071 Uiso 1 1 calc R U . . .
H38F H 0.050370 0.790973 0.313878 0.071 Uiso 1 1 calc R U . . .
C383 C 0.08639(10) 0.84920(10) 0.40326(15) 0.0520(8) Uani 1 1 d . . . . .
H38A H 0.097781 0.835154 0.448565 0.078 Uiso 1 1 calc R U . . .
H38B H 0.098117 0.875545 0.410702 0.078 Uiso 1 1 calc R U . . .
H38C H 0.050001 0.848912 0.386769 0.078 Uiso 1 1 calc R U . . .
O400 O 0.04436(7) 0.16197(5) 0.55893(9) 0.0409(4) Uani 1 1 d . . . . .
C400 C 0.05399(12) 0.20050(9) 0.58022(15) 0.0520(8) Uani 1 1 d . . . . .
H40A H 0.046047 0.204722 0.625659 0.078 Uiso 1 1 calc R U . . .
H40B H 0.089165 0.206182 0.586552 0.078 Uiso 1 1 calc R U . . .
H40C H 0.033421 0.217183 0.543146 0.078 Uiso 1 1 calc R U . . .
C401 C 0.07086(7) 0.12271(5) 0.37176(10) 0.0162(4) Uani 1 1 d . . . . .
C402 C 0.05580(7) 0.09862(6) 0.41823(10) 0.0204(4) Uani 1 1 d . . . . .
H402 H 0.051440 0.072266 0.407520 0.025 Uiso 1 1 calc R U . . .
C403 C 0.04712(8) 0.11275(7) 0.48000(11) 0.0258(4) Uani 1 1 d . . . . .
H403 H 0.036745 0.096090 0.511505 0.031 Uiso 1 1 calc R U . . .
C404 C 0.05348(8) 0.15107(7) 0.49618(11) 0.0268(5) Uani 1 1 d . . . . .
C405 C 0.06870(8) 0.17536(6) 0.45038(11) 0.0241(4) Uani 1 1 d . . . . .
H405 H 0.073199 0.201683 0.461348 0.029 Uiso 1 1 calc R U . . .
C406 C 0.07737(7) 0.16105(6) 0.38835(10) 0.0194(4) Uani 1 1 d . . . . .
H406 H 0.087865 0.177701 0.356940 0.023 Uiso 1 1 calc R U . . .
C471 C 0.16240(9) 0.07811(7) 0.10658(11) 0.0291(5) Uani 1 1 d . . . . .
H47G H 0.127795 0.084307 0.103440 0.044 Uiso 1 1 calc R U . . .
H47H H 0.181803 0.101615 0.111150 0.044 Uiso 1 1 calc R U . . .
H47I H 0.163734 0.064531 0.063059 0.044 Uiso 1 1 calc R U . . .
C472 C 0.15535(8) 0.01535(6) 0.16400(11) 0.0241(4) Uani 1 1 d . . . . .
H47D H 0.120460 0.020503 0.160747 0.036 Uiso 1 1 calc R U . . .
H47E H 0.157438 0.002417 0.120208 0.036 Uiso 1 1 calc R U . . .
H47F H 0.169787 -0.000908 0.205693 0.036 Uiso 1 1 calc R U . . .
C473 C 0.23793(7) 0.04327(6) 0.17713(11) 0.0249(4) Uani 1 1 d . . . . .
H47A H 0.239197 0.029370 0.133914 0.037 Uiso 1 1 calc R U . . .
H47B H 0.257205 0.066806 0.180962 0.037 Uiso 1 1 calc R U . . .
H47C H 0.251978 0.027448 0.219596 0.037 Uiso 1 1 calc R U . . .
C481 C 0.25793(9) 0.15330(7) 0.45130(14) 0.0387(6) Uani 1 1 d . . . . .
H48G H 0.250136 0.174627 0.417458 0.058 Uiso 1 1 calc R U . . .
H48H H 0.230627 0.149650 0.472893 0.058 Uiso 1 1 calc R U . . .
H48I H 0.288622 0.158798 0.489113 0.058 Uiso 1 1 calc R U . . .
C482 C 0.30873(10) 0.12442(12) 0.38141(16) 0.0646(11) Uani 1 1 d . . . . .
H48D H 0.314409 0.101796 0.355306 0.097 Uiso 1 1 calc R U . . .
H48E H 0.301441 0.146206 0.348616 0.097 Uiso 1 1 calc R U . . .
H48F H 0.338527 0.129776 0.420937 0.097 Uiso 1 1 calc R U . . .
C483 C 0.27687(11) 0.08428(8) 0.46439(15) 0.0532(8) Uani 1 1 d . . . . .
H48A H 0.281296 0.061065 0.438942 0.080 Uiso 1 1 calc R U . . .
H48B H 0.307551 0.089820 0.502201 0.080 Uiso 1 1 calc R U . . .
H48C H 0.249556 0.080672 0.485981 0.080 Uiso 1 1 calc R U . . .
O500 O -0.15006(7) 0.22287(5) 0.26439(12) 0.0487(5) Uani 1 1 d . . . . .
C500 C -0.19077(11) 0.23114(9) 0.2031(2) 0.0651(10) Uani 1 1 d . . . . .
H50A H -0.208779 0.253377 0.213182 0.098 Uiso 1 1 calc R U . . .
H50B H -0.178265 0.236496 0.161822 0.098 Uiso 1 1 calc R U . . .
H50C H -0.213242 0.209227 0.192320 0.098 Uiso 1 1 calc R U . . .
C501 C -0.05855(7) 0.13057(5) 0.26409(11) 0.0182(4) Uani 1 1 d . . . . .
C502 C -0.09392(7) 0.14024(6) 0.20099(11) 0.0218(4) Uani 1 1 d . . . . .
H502 H -0.096837 0.125549 0.158913 0.026 Uiso 1 1 calc R U . . .
C503 C -0.12525(8) 0.17117(6) 0.19832(14) 0.0302(5) Uani 1 1 d . . . . .
H503 H -0.149504 0.177606 0.154814 0.036 Uiso 1 1 calc R U . . .
C504 C -0.12069(9) 0.19243(6) 0.25967(15) 0.0332(5) Uani 1 1 d . . . . .
C505 C -0.08471(9) 0.18319(6) 0.32257(14) 0.0317(5) Uani 1 1 d . . . . .
H505 H -0.081328 0.198217 0.364360 0.038 Uiso 1 1 calc R U . . .
C506 C -0.05380(8) 0.15249(6) 0.32524(12) 0.0240(4) Uani 1 1 d . . . . .
H506 H -0.029330 0.146312 0.368692 0.029 Uiso 1 1 calc R U . . .
C571 C 0.04479(8) -0.04018(6) 0.29384(13) 0.0275(5) Uani 1 1 d . . . . .
H57G H 0.054750 -0.063986 0.275593 0.041 Uiso 1 1 calc R U . . .
H57H H 0.054635 -0.018622 0.268907 0.041 Uiso 1 1 calc R U . . .
H57I H 0.061115 -0.038146 0.345501 0.041 Uiso 1 1 calc R U . . .
C572 C -0.03733(9) -0.04249(6) 0.19982(12) 0.0295(5) Uani 1 1 d . . . . .
H57D H -0.027110 -0.065975 0.180799 0.044 Uiso 1 1 calc R U . . .
H57E H -0.073435 -0.042641 0.191620 0.044 Uiso 1 1 calc R U . . .
H57F H -0.027917 -0.020554 0.175381 0.044 Uiso 1 1 calc R U . . .
C573 C -0.02555(9) -0.07511(6) 0.31683(13) 0.0300(5) Uani 1 1 d . . . . .
H57A H -0.014151 -0.097967 0.297295 0.045 Uiso 1 1 calc R U . . .
H57B H -0.009739 -0.073806 0.368714 0.045 Uiso 1 1 calc R U . . .
H57C H -0.061712 -0.076157 0.307656 0.045 Uiso 1 1 calc R U . . .
C581 C -0.15834(12) 0.01695(12) 0.39621(19) 0.0726(12) Uani 1 1 d . . . . .
H58G H -0.158699 -0.007198 0.370845 0.109 Uiso 1 1 calc R U . . .
H58H H -0.177031 0.014145 0.431610 0.109 Uiso 1 1 calc R U . . .
H58I H -0.173684 0.036812 0.361619 0.109 Uiso 1 1 calc R U . . .
C582 C -0.10480(11) 0.06504(8) 0.47306(15) 0.0437(7) Uani 1 1 d . . . . .
H58D H -0.070476 0.072256 0.497704 0.066 Uiso 1 1 calc R U . . .
H58E H -0.120212 0.084847 0.438380 0.066 Uiso 1 1 calc R U . . .
H58F H -0.123560 0.062180 0.508371 0.066 Uiso 1 1 calc R U . . .
C583 C -0.08206(18) -0.00181(11) 0.4913(2) 0.0949(17) Uani 1 1 d . . . . .
H58A H -0.081505 -0.026523 0.468162 0.142 Uiso 1 1 calc R U . . .
H58B H -0.048044 0.005741 0.516890 0.142 Uiso 1 1 calc R U . . .
H58C H -0.101875 -0.003747 0.525410 0.142 Uiso 1 1 calc R U . . .
C600 C 0.15548(13) 0.28721(10) 0.26815(19) 0.0662(11) Uani 1 1 d . . . . .
H60A H 0.166298 0.312324 0.288545 0.099 Uiso 1 1 calc R U . . .
H60B H 0.180248 0.268111 0.291391 0.099 Uiso 1 1 calc R U . . .
H60C H 0.151916 0.287543 0.216441 0.099 Uiso 1 1 calc R U . . .
O600 O 0.10933(8) 0.27808(5) 0.27979(10) 0.0467(5) Uani 1 1 d . . . . .
C601 C 0.03914(7) 0.17700(5) 0.20351(10) 0.0167(4) Uani 1 1 d . . . . .
C602 C 0.01467(8) 0.20575(6) 0.22871(11) 0.0212(4) Uani 1 1 d . . . . .
H602 H -0.019114 0.202631 0.227918 0.025 Uiso 1 1 calc R U . . .
C603 C 0.03956(8) 0.23898(6) 0.25498(11) 0.0245(4) Uani 1 1 d . . . . .
H603 H 0.023114 0.258504 0.273256 0.029 Uiso 1 1 calc R U . . .
C604 C 0.08854(9) 0.24377(6) 0.25464(11) 0.0280(5) Uani 1 1 d . . . . .
C605 C 0.11332(8) 0.21502(6) 0.23076(11) 0.0260(5) Uani 1 1 d . . . . .
H605 H 0.147121 0.218124 0.231653 0.031 Uiso 1 1 calc R U . . .
C606 C 0.08837(7) 0.18154(6) 0.20543(10) 0.0194(4) Uani 1 1 d . . . . .
H606 H 0.105309 0.161551 0.189257 0.023 Uiso 1 1 calc R U . . .
C671 C -0.07807(8) 0.06887(6) -0.11864(10) 0.0226(4) Uani 1 1 d . . . . .
H67G H -0.078830 0.043697 -0.140591 0.034 Uiso 1 1 calc R U . . .
H67H H -0.112119 0.078176 -0.126516 0.034 Uiso 1 1 calc R U . . .
H67I H -0.059564 0.086538 -0.140514 0.034 Uiso 1 1 calc R U . . .
C672 C -0.08071(8) 0.03728(6) -0.00477(11) 0.0209(4) Uani 1 1 d . . . . .
H67D H -0.081834 0.012669 -0.028889 0.031 Uiso 1 1 calc R U . . .
H67E H -0.063600 0.034379 0.046482 0.031 Uiso 1 1 calc R U . . .
H67F H -0.114650 0.046363 -0.010645 0.031 Uiso 1 1 calc R U . . .
C673 C 0.00057(7) 0.05196(6) -0.02836(11) 0.0210(4) Uani 1 1 d . . . . .
H67A H -0.000369 0.027190 -0.051853 0.032 Uiso 1 1 calc R U . . .
H67B H 0.018419 0.070249 -0.050034 0.032 Uiso 1 1 calc R U . . .
H67C H 0.017658 0.049428 0.022977 0.032 Uiso 1 1 calc R U . . .
C681 C -0.14120(12) 0.19909(9) -0.09590(19) 0.0264(7) Uani 0.734(3) 1 d . . P A 1
H68A H -0.160341 0.193692 -0.061889 0.040 Uiso 0.734(3) 1 calc R U P A 1
H68B H -0.155699 0.221030 -0.125607 0.040 Uiso 0.734(3) 1 calc R U P A 1
H68C H -0.142066 0.176886 -0.126747 0.040 Uiso 0.734(3) 1 calc R U P A 1
C682 C -0.08767(14) 0.24376(9) -0.00961(18) 0.0271(7) Uani 0.734(3) 1 d . . P A 1
H68D H -0.106317 0.238643 0.025138 0.041 Uiso 0.734(3) 1 calc R U P A 1
H68E H -0.053543 0.251020 0.016038 0.041 Uiso 0.734(3) 1 calc R U P A 1
H68F H -0.103639 0.264539 -0.041479 0.041 Uiso 0.734(3) 1 calc R U P A 1
C683 C -0.05775(11) 0.21633(8) -0.10805(16) 0.0267(6) Uani 0.734(3) 1 d . . P A 1
H68G H -0.057096 0.193530 -0.136806 0.040 Uiso 0.734(3) 1 calc R U P A 1
H68H H -0.073782 0.237160 -0.139728 0.040 Uiso 0.734(3) 1 calc R U P A 1
H68I H -0.023686 0.223640 -0.082212 0.040 Uiso 0.734(3) 1 calc R U P A 1
C691 C -0.1244(4) 0.2022(3) -0.1117(6) 0.0264(7) Uani 0.266(3) 1 d . . P A 2
H69A H -0.148339 0.181303 -0.118857 0.040 Uiso 0.266(3) 1 calc R U P A 2
H69B H -0.098703 0.196090 -0.135232 0.040 Uiso 0.266(3) 1 calc R U P A 2
H69C H -0.141530 0.225605 -0.132426 0.040 Uiso 0.266(3) 1 calc R U P A 2
C692 C -0.0682(4) 0.2425(3) -0.0221(6) 0.0271(7) Uani 0.266(3) 1 d . . P A 2
H69D H -0.054766 0.247214 0.029565 0.041 Uiso 0.266(3) 1 calc R U P A 2
H69E H -0.087667 0.264616 -0.044898 0.041 Uiso 0.266(3) 1 calc R U P A 2
H69F H -0.040741 0.238389 -0.043232 0.041 Uiso 0.266(3) 1 calc R U P A 2
C693 C -0.1421(3) 0.2123(2) 0.0042(4) 0.0267(6) Uani 0.266(3) 1 d . . P A 2
H69G H -0.126873 0.217408 0.055352 0.040 Uiso 0.266(3) 1 calc R U P A 2
H69H H -0.161712 0.188881 -0.001234 0.040 Uiso 0.266(3) 1 calc R U P A 2
H69I H -0.163845 0.233584 -0.017300 0.040 Uiso 0.266(3) 1 calc R U P A 2
O700 O 0.15605(6) 0.52446(5) 0.39501(9) 0.0323(4) Uani 1 1 d . . . . .
C700 C 0.14103(9) 0.54327(7) 0.32792(13) 0.0364(6) Uani 1 1 d . . . . .
H70A H 0.109853 0.556894 0.323636 0.055 Uiso 1 1 calc R U . . .
H70B H 0.166770 0.561419 0.324490 0.055 Uiso 1 1 calc R U . . .
H70C H 0.136053 0.524540 0.289136 0.055 Uiso 1 1 calc R U . . .
C701 C 0.28288(7) 0.45830(6) 0.45075(10) 0.0187(4) Uani 1 1 d . . . . .
C702 C 0.24655(8) 0.45542(6) 0.48631(11) 0.0257(4) Uani 1 1 d . . . . .
H702 H 0.250239 0.437645 0.524330 0.031 Uiso 1 1 calc R U . . .
C703 C 0.20511(8) 0.47834(7) 0.46645(12) 0.0296(5) Uani 1 1 d . . . . .
H703 H 0.180527 0.476572 0.491395 0.035 Uiso 1 1 calc R U . . .
C704 C 0.19900(8) 0.50387(6) 0.41057(11) 0.0233(4) Uani 1 1 d . . . . .
C705 C 0.23492(8) 0.50701(6) 0.37492(11) 0.0243(4) Uani 1 1 d . . . . .
H705 H 0.230896 0.524527 0.336435 0.029 Uiso 1 1 calc R U . . .
C706 C 0.27700(8) 0.48430(6) 0.39583(11) 0.0232(4) Uani 1 1 d . . . . .
H706 H 0.302110 0.486711 0.371954 0.028 Uiso 1 1 calc R U . . .
C771 C 0.53022(9) 0.41338(7) 0.68689(15) 0.0438(7) Uani 1 1 d . . . . .
H77G H 0.519334 0.428422 0.722183 0.066 Uiso 1 1 calc R U . . .
H77H H 0.551417 0.392460 0.711317 0.066 Uiso 1 1 calc R U . . .
H77I H 0.549003 0.429634 0.662873 0.066 Uiso 1 1 calc R U . . .
C772 C 0.45747(9) 0.37098(7) 0.67049(11) 0.0294(5) Uani 1 1 d . . . . .
H77D H 0.428135 0.360230 0.635792 0.044 Uiso 1 1 calc R U . . .
H77E H 0.479644 0.350348 0.693931 0.044 Uiso 1 1 calc R U . . .
H77F H 0.447077 0.385587 0.706769 0.044 Uiso 1 1 calc R U . . .
C773 C 0.50256(9) 0.37384(6) 0.57661(12) 0.0297(5) Uani 1 1 d . . . . .
H77A H 0.473703 0.363329 0.540614 0.045 Uiso 1 1 calc R U . . .
H77B H 0.521413 0.390195 0.552880 0.045 Uiso 1 1 calc R U . . .
H77C H 0.523826 0.353021 0.601325 0.045 Uiso 1 1 calc R U . . .
C781 C 0.40355(8) 0.56555(6) 0.54530(13) 0.0285(5) Uani 1 1 d . . . . .
H78G H 0.416293 0.591621 0.552898 0.043 Uiso 1 1 calc R U . . .
H78H H 0.391349 0.560414 0.493655 0.043 Uiso 1 1 calc R U . . .
H78I H 0.376297 0.562497 0.567196 0.043 Uiso 1 1 calc R U . . .
C782 C 0.48586(8) 0.54296(6) 0.54237(12) 0.0270(5) Uani 1 1 d . . . . .
H78D H 0.513292 0.525430 0.563259 0.041 Uiso 1 1 calc R U . . .
H78E H 0.472329 0.537601 0.490971 0.041 Uiso 1 1 calc R U . . .
H78F H 0.498077 0.569196 0.548899 0.041 Uiso 1 1 calc R U . . .
C783 C 0.46616(8) 0.54765(6) 0.65941(11) 0.0269(5) Uani 1 1 d . . . . .
H78A H 0.492916 0.529860 0.681936 0.040 Uiso 1 1 calc R U . . .
H78B H 0.479301 0.573637 0.664052 0.040 Uiso 1 1 calc R U . . .
H78C H 0.439752 0.545802 0.683222 0.040 Uiso 1 1 calc R U . . .
O800 O 0.15767(6) 0.40917(5) 0.11596(8) 0.0369(4) Uani 1 1 d . . . . .
C800 C 0.17245(10) 0.39102(10) 0.06060(13) 0.0521(8) Uani 1 1 d . . . . .
H80A H 0.153054 0.401089 0.014021 0.078 Uiso 1 1 calc R U . . .
H80B H 0.207847 0.395762 0.066936 0.078 Uiso 1 1 calc R U . . .
H80C H 0.166718 0.363590 0.062321 0.078 Uiso 1 1 calc R U . . .
C801 C 0.22804(7) 0.38150(6) 0.32718(10) 0.0197(4) Uani 1 1 d . . . . .
C802 C 0.23532(8) 0.35834(6) 0.27386(11) 0.0228(4) Uani 1 1 d . . . . .
H802 H 0.256501 0.336824 0.286074 0.027 Uiso 1 1 calc R U . . .
C803 C 0.21162(8) 0.36641(7) 0.20182(11) 0.0268(5) Uani 1 1 d . . . . .
H803 H 0.216146 0.350270 0.164925 0.032 Uiso 1 1 calc R U . . .
C804 C 0.18160(8) 0.39808(7) 0.18489(11) 0.0264(5) Uani 1 1 d . . . . .
C805 C 0.17391(8) 0.42128(6) 0.23824(11) 0.0257(4) Uani 1 1 d . . . . .
H805 H 0.152959 0.442924 0.225900 0.031 Uiso 1 1 calc R U . . .
C806 C 0.19668(8) 0.41300(6) 0.30935(11) 0.0222(4) Uani 1 1 d . . . . .
H806 H 0.191059 0.428688 0.346138 0.027 Uiso 1 1 calc R U . . .
C871 C 0.23386(10) 0.30109(8) 0.67994(13) 0.0412(6) Uani 1 1 d . . . . .
H87A H 0.213128 0.280046 0.655056 0.062 Uiso 1 1 calc R U . . .
H87B H 0.255788 0.291992 0.725691 0.062 Uiso 1 1 calc R U . . .
H87C H 0.212580 0.321450 0.689062 0.062 Uiso 1 1 calc R U . . .
C872 C 0.29919(9) 0.28444(7) 0.62067(13) 0.0338(5) Uani 1 1 d . . . . .
H87D H 0.278788 0.263522 0.594633 0.051 Uiso 1 1 calc R U . . .
H87E H 0.320482 0.294178 0.592400 0.051 Uiso 1 1 calc R U . . .
H87F H 0.319922 0.275183 0.667106 0.051 Uiso 1 1 calc R U . . .
C873 C 0.29710(9) 0.34912(7) 0.67361(12) 0.0349(5) Uani 1 1 d . . . . .
H87G H 0.275398 0.369521 0.681413 0.052 Uiso 1 1 calc R U . . .
H87H H 0.317834 0.339896 0.720078 0.052 Uiso 1 1 calc R U . . .
H87I H 0.318394 0.358891 0.645372 0.052 Uiso 1 1 calc R U . . .
C881 C 0.08514(10) 0.28860(7) 0.44993(16) 0.0417(6) Uani 1 1 d . . . . .
H88A H 0.102599 0.277360 0.496418 0.063 Uiso 1 1 calc R U . . .
H88B H 0.049418 0.283781 0.439697 0.063 Uiso 1 1 calc R U . . .
H88C H 0.097427 0.277176 0.412154 0.063 Uiso 1 1 calc R U . . .
C882 C 0.07320(9) 0.34961(8) 0.50886(13) 0.0380(6) Uani 1 1 d . . . . .
H88D H 0.090487 0.339392 0.556323 0.057 Uiso 1 1 calc R U . . .
H88E H 0.077772 0.377243 0.508871 0.057 Uiso 1 1 calc R U . . .
H88F H 0.037688 0.343749 0.497665 0.057 Uiso 1 1 calc R U . . .
C883 C 0.06683(8) 0.34811(7) 0.37922(12) 0.0310(5) Uani 1 1 d . . . . .
H88G H 0.079937 0.336922 0.342048 0.046 Uiso 1 1 calc R U . . .
H88H H 0.031350 0.342256 0.368739 0.046 Uiso 1 1 calc R U . . .
H88I H 0.071434 0.375750 0.379945 0.046 Uiso 1 1 calc R U . . .
O900 O 0.35090(8) 0.53276(5) 0.23335(12) 0.0556(6) Uani 1 1 d . . . . .
C900 C 0.31429(15) 0.54303(11) 0.1682(2) 0.0874(14) Uani 1 1 d . . . . .
H90A H 0.320608 0.568992 0.154604 0.131 Uiso 1 1 calc R U . . .
H90B H 0.316040 0.525407 0.129854 0.131 Uiso 1 1 calc R U . . .
H90C H 0.281167 0.541735 0.175491 0.131 Uiso 1 1 calc R U . . .
C901 C 0.34684(7) 0.42642(6) 0.32377(11) 0.0212(4) Uani 1 1 d . . . . .
C902 C 0.38478(8) 0.45215(6) 0.35211(12) 0.0246(4) Uani 1 1 d . . . . .
H902 H 0.410817 0.445618 0.393603 0.030 Uiso 1 1 calc R U . . .
C903 C 0.38479(9) 0.48716(7) 0.32023(14) 0.0330(5) Uani 1 1 d . . . . .
H903 H 0.410853 0.504662 0.340039 0.040 Uiso 1 1 calc R U . . .
C904 C 0.34720(9) 0.49709(7) 0.25961(15) 0.0363(6) Uani 1 1 d . . . . .
C905 C 0.30978(9) 0.47152(7) 0.23051(13) 0.0355(5) Uani 1 1 d . . . . .
H905 H 0.284087 0.477983 0.188562 0.043 Uiso 1 1 calc R U . . .
C906 C 0.30971(8) 0.43616(7) 0.26271(12) 0.0286(5) Uani 1 1 d . . . . .
H906 H 0.283867 0.418545 0.242497 0.034 Uiso 1 1 calc R U . . .
C971 C 0.41491(9) 0.25730(7) 0.45336(12) 0.0338(5) Uani 1 1 d . . . . .
H97A H 0.414229 0.233378 0.478976 0.051 Uiso 1 1 calc R U . . .
H97B H 0.448729 0.262083 0.450576 0.051 Uiso 1 1 calc R U . . .
H97C H 0.404463 0.278213 0.479154 0.051 Uiso 1 1 calc R U . . .
C972 C 0.32651(10) 0.24660(7) 0.38175(16) 0.0394(6) Uani 1 1 d . . . . .
H97D H 0.326181 0.222723 0.407667 0.059 Uiso 1 1 calc R U . . .
H97E H 0.315744 0.267477 0.407275 0.059 Uiso 1 1 calc R U . . .
H97F H 0.303861 0.244538 0.333130 0.059 Uiso 1 1 calc R U . . .
C973 C 0.39549(11) 0.22075(7) 0.33959(14) 0.0384(6) Uani 1 1 d . . . . .
H97G H 0.394514 0.197462 0.366896 0.058 Uiso 1 1 calc R U . . .
H97H H 0.372870 0.218188 0.291056 0.058 Uiso 1 1 calc R U . . .
H97I H 0.429388 0.224947 0.336636 0.058 Uiso 1 1 calc R U . . .
C981 C 0.45862(13) 0.36263(12) 0.18513(18) 0.0470(9) Uani 0.799(4) 1 d . . P B 1
H98A H 0.485740 0.356638 0.228102 0.070 Uiso 0.799(4) 1 calc R U P B 1
H98B H 0.471611 0.363896 0.143316 0.070 Uiso 0.799(4) 1 calc R U P B 1
H98C H 0.443993 0.387215 0.191597 0.070 Uiso 0.799(4) 1 calc R U P B 1
C982 C 0.44428(18) 0.29424(13) 0.1609(2) 0.0540(11) Uani 0.799(4) 1 d . . P B 1
H98D H 0.470835 0.288421 0.204680 0.081 Uiso 0.799(4) 1 calc R U P B 1
H98E H 0.420806 0.272963 0.149581 0.081 Uiso 0.799(4) 1 calc R U P B 1
H98F H 0.458667 0.298263 0.120985 0.081 Uiso 0.799(4) 1 calc R U P B 1
C983 C 0.37677(14) 0.33993(14) 0.10787(17) 0.0515(11) Uani 0.799(4) 1 d . . P B 1
H98G H 0.359919 0.363054 0.116739 0.077 Uiso 0.799(4) 1 calc R U P B 1
H98H H 0.390731 0.344228 0.067595 0.077 Uiso 0.799(4) 1 calc R U P B 1
H98I H 0.352870 0.318928 0.096191 0.077 Uiso 0.799(4) 1 calc R U P B 1
C984 C 0.3699(5) 0.2990(5) 0.1121(7) 0.0470(9) Uani 0.201(4) 1 d . . P B 2
H98J H 0.336969 0.310647 0.102981 0.070 Uiso 0.201(4) 1 calc R U P B 2
H98K H 0.378027 0.295820 0.066500 0.070 Uiso 0.201(4) 1 calc R U P B 2
H98L H 0.369896 0.274132 0.134795 0.070 Uiso 0.201(4) 1 calc R U P B 2
C985 C 0.3990(7) 0.3654(5) 0.1286(8) 0.0540(11) Uani 0.201(4) 1 d . . P B 2
H98M H 0.366879 0.373186 0.134695 0.081 Uiso 0.201(4) 1 calc R U P B 2
H98N H 0.423163 0.385990 0.144708 0.081 Uiso 0.201(4) 1 calc R U P B 2
H98O H 0.395214 0.359969 0.077841 0.081 Uiso 0.201(4) 1 calc R U P B 2
C986 C 0.4564(6) 0.3118(6) 0.1790(8) 0.0515(11) Uani 0.201(4) 1 d . . P B 2
H98P H 0.457668 0.290269 0.211506 0.077 Uiso 0.201(4) 1 calc R U P B 2
H98Q H 0.457136 0.302392 0.131808 0.077 Uiso 0.201(4) 1 calc R U P B 2
H98R H 0.485085 0.328414 0.198675 0.077 Uiso 0.201(4) 1 calc R U P B 2
C1 C 0.20279(14) 0.24448(9) 0.44898(19) 0.0614(9) Uani 1 1 d . . . . .
H1A H 0.194015 0.271517 0.446550 0.092 Uiso 1 1 calc R U . . .
H1B H 0.182968 0.231593 0.405534 0.092 Uiso 1 1 calc R U . . .
H1C H 0.238169 0.241769 0.452555 0.092 Uiso 1 1 calc R U . . .
C2 C 0.19271(12) 0.22747(9) 0.5118(2) 0.0536(8) Uani 1 1 d . . . . .
N10 N 0.18492(12) 0.21428(8) 0.56122(18) 0.0680(8) Uani 1 1 d . . . . .
N11 N 0.2558(6) 0.6463(5) 0.3629(12) 0.136(4) Uani 0.25 1 d D U P C 1
C3 C 0.2905(7) 0.6265(5) 0.3834(12) 0.120(3) Uani 0.25 1 d D U P C 1
C4 C 0.3281(8) 0.6007(6) 0.3689(15) 0.125(4) Uani 0.25 1 d D U P C 1
H4A H 0.320751 0.574451 0.379533 0.187 Uiso 0.25 1 calc R U P C 1
H4B H 0.361166 0.607782 0.399354 0.187 Uiso 0.25 1 calc R U P C 1
H4C H 0.327473 0.602684 0.318276 0.187 Uiso 0.25 1 calc R U P C 1
N11B N 0.2412(3) 0.6058(3) 0.2907(7) 0.133(3) Uani 0.5 1 d D U P D 2
C3B C 0.2822(3) 0.6064(3) 0.3199(8) 0.126(3) Uani 0.5 1 d D U P D 2
C4B C 0.3369(3) 0.6102(3) 0.3381(8) 0.114(3) Uani 0.5 1 d D U P D 2
H4B1 H 0.352164 0.584895 0.344755 0.172 Uiso 0.5 1 calc R U P D 2
H4B2 H 0.348897 0.624853 0.382635 0.172 Uiso 0.5 1 calc R U P D 2
H4B3 H 0.345856 0.623394 0.299079 0.172 Uiso 0.5 1 calc R U P D 2
N11C N 0.2325(7) 0.5735(5) 0.2453(12) 0.120(4) Uani 0.25 1 d D U P E 3
C3C C 0.2152(6) 0.6008(5) 0.2158(12) 0.097(3) Uani 0.25 1 d D U P E 3
C4C C 0.1982(6) 0.6368(4) 0.1833(10) 0.092(4) Uani 0.25 1 d D U P E 3
H4CA H 0.164739 0.634314 0.153050 0.139 Uiso 0.25 1 d R U P E 3
H4CB H 0.199129 0.655394 0.219940 0.139 Uiso 0.25 1 d R U P E 3
H4CC H 0.219389 0.644834 0.154940 0.139 Uiso 0.25 1 d R U P E 3

loop_
_atom_site_aniso_label
_atom_site_aniso_U_11
_atom_site_aniso_U_22
_atom_site_aniso_U_33
_atom_site_aniso_U_23
_atom_site_aniso_U_13
_atom_site_aniso_U_12
Mo1 0.01561(8) 0.01651(8) 0.01727(8) 0.00010(6) 0.00441(6) 0.00156(6)
Mo2 0.01267(7) 0.01325(7) 0.01176(7) -0.00170(6) 0.00313(5) -0.00049(6)
Mo3 0.01760(8) 0.01617(8) 0.01844(8) 0.00111(6) 0.00335(6) 0.00079(6)
O1 0.0254(7) 0.0179(7) 0.0196(7) 0.0020(5) 0.0092(6) 0.0040(6)
O2 0.0181(7) 0.0197(7) 0.0210(7) -0.0018(5) 0.0020(5) 0.0039(5)
O3 0.0185(7) 0.0288(8) 0.0265(8) 0.0088(6) 0.0046(6) 0.0010(6)
O4 0.0133(6) 0.0207(7) 0.0134(6) -0.0034(5) 0.0027(5) -0.0004(5)
O5 0.0201(7) 0.0158(6) 0.0174(6) -0.0011(5) 0.0101(5) -0.0004(5)
O6 0.0184(6) 0.0127(6) 0.0138(6) -0.0008(5) 0.0024(5) -0.0002(5)
O7 0.0204(7) 0.0165(7) 0.0231(7) 0.0001(5) -0.0007(6) 0.0029(5)
O8 0.0202(7) 0.0265(8) 0.0190(7) 0.0043(6) 0.0044(6) 0.0016(6)
O9 0.0248(7) 0.0176(7) 0.0226(7) 0.0011(6) 0.0089(6) 0.0002(6)
N1 0.0144(7) 0.0151(8) 0.0181(8) 0.0013(6) 0.0049(6) 0.0005(6)
N2 0.0166(8) 0.0202(8) 0.0142(7) 0.0013(6) 0.0050(6) 0.0037(6)
N3 0.0177(8) 0.0172(8) 0.0196(8) -0.0008(6) 0.0041(6) 0.0010(6)
N4 0.0165(7) 0.0152(8) 0.0125(7) -0.0015(6) 0.0038(6) -0.0003(6)
N5 0.0135(7) 0.0149(8) 0.0167(7) -0.0034(6) 0.0034(6) -0.0008(6)
N6 0.0166(7) 0.0140(8) 0.0143(7) -0.0036(6) 0.0025(6) -0.0015(6)
N7 0.0172(8) 0.0177(8) 0.0186(8) 0.0016(6) 0.0029(6) 0.0028(6)
N8 0.0212(8) 0.0159(8) 0.0164(8) 0.0018(6) 0.0044(6) 0.0005(6)
N9 0.0173(8) 0.0163(8) 0.0237(8) 0.0025(7) 0.0027(7) 0.0008(6)
C11 0.0154(9) 0.0187(9) 0.0168(9) 0.0003(7) 0.0026(7) 0.0003(7)
C12 0.0131(8) 0.0154(9) 0.0185(9) -0.0013(7) 0.0029(7) 0.0016(7)
C13 0.0181(9) 0.0178(9) 0.0187(9) 0.0027(7) 0.0033(7) 0.0018(7)
C14 0.0197(9) 0.0210(10) 0.0163(9) 0.0002(7) 0.0026(7) 0.0033(8)
C15 0.0232(10) 0.0176(9) 0.0182(9) -0.0016(7) 0.0026(8) 0.0048(8)
C16 0.0193(9) 0.0162(9) 0.0185(9) 0.0008(7) 0.0018(7) 0.0032(7)
C17 0.0388(12) 0.0159(10) 0.0224(10) 0.0030(8) 0.0088(9) 0.0061(9)
C18 0.0334(11) 0.0246(11) 0.0164(9) 0.0023(8) 0.0086(8) 0.0061(9)
C21 0.0186(9) 0.0191(9) 0.0151(8) 0.0012(7) 0.0060(7) 0.0017(7)
C22 0.0174(9) 0.0213(10) 0.0146(8) 0.0002(7) 0.0053(7) 0.0017(7)
C23 0.0197(9) 0.0210(10) 0.0183(9) 0.0002(7) 0.0058(8) 0.0054(8)
C24 0.0229(10) 0.0213(10) 0.0184(9) -0.0023(8) 0.0056(8) 0.0013(8)
C25 0.0206(10) 0.0248(10) 0.0148(9) -0.0014(8) 0.0015(7) 0.0006(8)
C26 0.0179(9) 0.0233(10) 0.0153(9) 0.0027(7) 0.0050(7) 0.0033(8)
C27 0.0216(10) 0.0265(11) 0.0173(9) 0.0019(8) 0.0022(8) 0.0056(8)
C28 0.0314(12) 0.0244(11) 0.0269(11) -0.0082(9) 0.0040(9) 0.0028(9)
C31 0.0185(10) 0.0222(10) 0.0293(11) 0.0048(8) 0.0051(8) -0.0005(8)
C32 0.0189(9) 0.0171(9) 0.0230(10) 0.0013(8) 0.0060(8) -0.0009(7)
C33 0.0198(10) 0.0202(10) 0.0222(10) -0.0020(8) 0.0038(8) 0.0005(8)
C34 0.0203(10) 0.0219(10) 0.0306(11) 0.0018(8) 0.0066(8) -0.0012(8)
C35 0.0234(11) 0.0388(13) 0.0364(13) 0.0155(10) 0.0103(10) -0.0027(9)
C36 0.0230(11) 0.0395(13) 0.0347(12) 0.0185(10) 0.0070(9) -0.0004(9)
C37 0.0252(13) 0.086(2) 0.0490(16) 0.0463(16) 0.0056(12) -0.0027(14)
C38 0.0190(10) 0.0320(12) 0.0303(11) 0.0022(9) 0.0065(9) 0.0001(9)
C41 0.0153(8) 0.0151(9) 0.0138(8) 0.0015(7) 0.0036(7) -0.0013(7)
C42 0.0141(8) 0.0160(9) 0.0142(8) 0.0005(7) 0.0024(7) 0.0015(7)
C43 0.0194(9) 0.0195(9) 0.0137(8) -0.0037(7) 0.0026(7) 0.0010(7)
C44 0.0166(9) 0.0215(10) 0.0189(9) -0.0009(8) 0.0015(7) -0.0006(7)
C45 0.0140(9) 0.0206(10) 0.0211(9) -0.0004(8) 0.0046(7) 0.0001(7)
C46 0.0165(9) 0.0167(9) 0.0150(8) -0.0001(7) 0.0056(7) -0.0003(7)
C47 0.0176(9) 0.0227(10) 0.0167(9) -0.0032(7) 0.0063(7) 0.0015(7)
C48 0.0161(9) 0.0381(13) 0.0232(10) -0.0089(9) 0.0010(8) -0.0003(9)
C51 0.0129(8) 0.0196(9) 0.0137(8) -0.0023(7) 0.0043(7) -0.0003(7)
C52 0.0132(8) 0.0176(9) 0.0167(9) -0.0030(7) 0.0039(7) -0.0013(7)
C53 0.0194(9) 0.0207(10) 0.0217(9) -0.0039(8) 0.0096(8) 0.0012(8)
C54 0.0202(9) 0.0235(10) 0.0198(9) -0.0028(8) 0.0088(8) -0.0017(8)
C55 0.0211(10) 0.0206(10) 0.0176(9) 0.0007(7) 0.0076(8) -0.0025(8)
C56 0.0172(9) 0.0172(9) 0.0141(8) -0.0019(7) 0.0043(7) 0.0001(7)
C57 0.0250(10) 0.0162(9) 0.0212(9) -0.0009(7) 0.0104(8) 0.0004(8)
C58 0.0368(12) 0.0271(11) 0.0296(11) -0.0021(9) 0.0236(10) -0.0012(9)
C61 0.0114(8) 0.0142(8) 0.0170(8) -0.0007(7) 0.0045(7) 0.0001(7)
C62 0.0145(8) 0.0160(9) 0.0148(8) -0.0023(7) 0.0028(7) -0.0007(7)
C63 0.0198(9) 0.0137(9) 0.0235(10) -0.0051(7) 0.0017(8) 0.0010(7)
C64 0.0227(10) 0.0161(10) 0.0236(10) -0.0014(8) -0.0032(8) 0.0034(8)
C65 0.0208(10) 0.0175(9) 0.0174(9) -0.0016(7) -0.0025(7) 0.0000(7)
C66 0.0144(8) 0.0139(9) 0.0161(8) -0.0026(7) 0.0034(7) -0.0006(7)
C67 0.0195(9) 0.0123(8) 0.0152(8) -0.0021(7) 0.0038(7) 0.0003(7)
C68 0.0159(15) 0.0156(11) 0.0218(16) -0.0009(11) 0.0035(10) 0.0037(11)
C69 0.0159(15) 0.0156(11) 0.0218(16) -0.0009(11) 0.0035(10) 0.0037(11)
C71 0.0199(9) 0.0168(9) 0.0165(9) 0.0008(7) 0.0052(7) 0.0026(7)
C72 0.0170(9) 0.0209(10) 0.0139(8) 0.0002(7) 0.0039(7) 0.0019(7)
C73 0.0177(9) 0.0186(9) 0.0184(9) 0.0021(7) 0.0051(7) 0.0052(7)
C74 0.0189(9) 0.0185(9) 0.0168(9) -0.0005(7) 0.0065(7) 0.0028(7)
C75 0.0176(9) 0.0215(10) 0.0200(9) -0.0004(8) 0.0029(7) 0.0027(8)
C76 0.0181(9) 0.0216(10) 0.0164(9) 0.0013(7) 0.0034(7) 0.0048(7)
C77 0.0214(10) 0.0200(10) 0.0230(10) 0.0010(8) -0.0010(8) 0.0059(8)
C78 0.0198(9) 0.0188(10) 0.0191(9) -0.0026(7) 0.0045(8) 0.0011(7)
C81 0.0211(9) 0.0181(9) 0.0193(9) -0.0003(7) 0.0058(8) 0.0026(7)
C82 0.0223(10) 0.0160(9) 0.0173(9) -0.0003(7) 0.0067(7) 0.0020(7)
C83 0.0225(10) 0.0170(9) 0.0183(9) 0.0000(7) 0.0053(8) 0.0023(7)
C84 0.0225(10) 0.0172(9) 0.0234(10) -0.0010(8) 0.0078(8) 0.0032(8)
C85 0.0269(10) 0.0222(10) 0.0217(10) 0.0034(8) 0.0105(8) 0.0035(8)
C86 0.0270(10) 0.0235(10) 0.0181(9) 0.0040(8) 0.0066(8) 0.0051(8)
C87 0.0277(11) 0.0359(13) 0.0209(10) 0.0088(9) 0.0075(9) 0.0056(9)
C88 0.0216(10) 0.0255(11) 0.0233(10) 0.0023(8) 0.0062(8) -0.0010(8)
C91 0.0172(9) 0.0209(10) 0.0194(9) -0.0006(8) 0.0008(7) -0.0002(7)
C92 0.0168(9) 0.0214(10) 0.0201(9) 0.0020(8) 0.0039(7) 0.0005(7)
C93 0.0275(11) 0.0266(11) 0.0203(10) 0.0054(8) 0.0051(8) 0.0051(9)
C94 0.0354(12) 0.0345(13) 0.0174(10) 0.0011(9) 0.0045(9) 0.0089(10)
C95 0.0314(12) 0.0275(11) 0.0205(10) -0.0032(8) 0.0014(9) 0.0092(9)
C96 0.0195(9) 0.0218(10) 0.0181(9) -0.0001(8) -0.0010(8) 0.0020(8)
C97 0.0313(11) 0.0185(10) 0.0271(11) 0.0002(8) 0.0042(9) 0.0032(8)
C98 0.0632(18) 0.0524(17) 0.0216(11) 0.0094(11) 0.0174(12) 0.0266(14)
O100 0.0282(8) 0.0165(7) 0.0470(10) 0.0072(7) 0.0130(7) 0.0012(6)
C100 0.0366(13) 0.0170(11) 0.0649(18) 0.0037(11) 0.0169(13) -0.0038(9)
C101 0.0157(9) 0.0148(9) 0.0232(9) 0.0007(7) 0.0088(7) 0.0013(7)
C102 0.0192(9) 0.0216(10) 0.0226(10) -0.0010(8) 0.0076(8) -0.0008(8)
C103 0.0223(10) 0.0186(10) 0.0284(10) -0.0055(8) 0.0125(8) -0.0041(8)
C104 0.0210(10) 0.0178(10) 0.0337(11) 0.0032(8) 0.0132(9) 0.0020(8)
C105 0.0166(9) 0.0226(10) 0.0282(10) 0.0049(8) 0.0064(8) 0.0028(8)
C106 0.0175(9) 0.0196(10) 0.0243(10) 0.0001(8) 0.0061(8) 0.0008(7)
C171 0.0547(16) 0.0211(12) 0.0557(16) 0.0034(11) 0.0285(14) -0.0039(11)
C172 0.0618(17) 0.0252(12) 0.0200(11) 0.0051(9) 0.0049(11) 0.0158(11)
C173 0.0549(15) 0.0171(10) 0.0251(11) 0.0014(8) 0.0088(11) 0.0100(10)
C181 0.0575(16) 0.0325(13) 0.0231(11) 0.0011(9) 0.0199(11) 0.0127(11)
C182 0.0323(12) 0.0364(13) 0.0241(11) 0.0045(9) 0.0125(9) 0.0057(10)
C183 0.0379(13) 0.0341(13) 0.0193(10) 0.0023(9) 0.0028(9) 0.0038(10)
O200 0.0252(8) 0.0306(8) 0.0401(9) 0.0172(7) 0.0211(7) 0.0148(6)
C200 0.0242(11) 0.0272(11) 0.0376(12) 0.0134(9) 0.0143(9) 0.0100(9)
C201 0.0160(9) 0.0185(9) 0.0165(9) -0.0016(7) 0.0051(7) 0.0015(7)
C202 0.0268(11) 0.0253(11) 0.0236(10) 0.0104(8) 0.0126(9) 0.0089(8)
C203 0.0300(11) 0.0298(12) 0.0319(11) 0.0131(9) 0.0218(10) 0.0096(9)
C204 0.0185(9) 0.0211(10) 0.0267(10) 0.0038(8) 0.0106(8) 0.0050(8)
C205 0.0204(10) 0.0210(10) 0.0216(10) 0.0066(8) 0.0078(8) 0.0047(8)
C206 0.0192(9) 0.0237(10) 0.0189(9) 0.0036(8) 0.0098(8) 0.0025(8)
C271 0.0343(12) 0.0314(12) 0.0311(12) 0.0123(10) 0.0033(10) 0.0073(10)
C272 0.0239(11) 0.0359(13) 0.0272(11) -0.0004(9) -0.0027(9) 0.0063(9)
C273 0.0250(11) 0.0347(12) 0.0284(11) -0.0018(9) 0.0056(9) 0.0127(9)
C281 0.0456(16) 0.0406(16) 0.067(2) -0.0237(15) -0.0088(15) 0.0154(13)
C282 0.0620(19) 0.0452(16) 0.0335(14) -0.0125(12) 0.0082(13) 0.0063(14)
C283 0.0472(16) 0.0318(14) 0.0598(18) -0.0058(13) 0.0105(14) -0.0053(12)
O300 0.0326(9) 0.0434(10) 0.0200(7) 0.0027(7) 0.0021(6) 0.0068(7)
C300 0.0482(16) 0.0522(17) 0.0258(12) 0.0105(11) 0.0015(11) 0.0139(13)
C301 0.0152(9) 0.0200(10) 0.0188(9) 0.0001(7) 0.0022(7) -0.0015(7)
C302 0.0179(9) 0.0204(10) 0.0255(10) -0.0013(8) 0.0060(8) 0.0006(8)
C303 0.0167(9) 0.0224(10) 0.0274(10) 0.0034(8) 0.0018(8) 0.0023(8)
C304 0.0184(9) 0.0300(11) 0.0213(10) 0.0013(8) 0.0023(8) -0.0028(8)
C305 0.0197(10) 0.0264(11) 0.0228(10) -0.0053(8) 0.0038(8) -0.0001(8)
C306 0.0180(9) 0.0192(10) 0.0250(10) -0.0003(8) 0.0033(8) 0.0005(8)
C371 0.0361(17) 0.181(5) 0.072(2) 0.092(3) 0.0086(16) -0.007(2)
C372 0.0424(17) 0.069(2) 0.097(3) 0.063(2) 0.0012(17) 0.0011(16)
C373 0.0428(16) 0.108(3) 0.0282(14) 0.0288(16) 0.0073(12) 0.0010(17)
C381 0.0211(11) 0.0398(14) 0.0349(12) 0.0033(10) 0.0034(9) 0.0042(10)
C382 0.0267(13) 0.0443(16) 0.0658(19) 0.0132(14) 0.0037(12) -0.0109(11)
C383 0.0308(14) 0.091(2) 0.0345(14) -0.0055(15) 0.0090(11) 0.0131(14)
O400 0.0502(11) 0.0543(11) 0.0241(8) -0.0172(8) 0.0199(8) -0.0017(9)
C400 0.0602(19) 0.063(2) 0.0372(15) -0.0297(14) 0.0213(14) -0.0019(15)
C401 0.0137(8) 0.0214(9) 0.0127(8) -0.0032(7) 0.0023(7) 0.0006(7)
C402 0.0209(9) 0.0231(10) 0.0169(9) -0.0018(8) 0.0046(7) 0.0003(8)
C403 0.0271(11) 0.0350(12) 0.0171(9) 0.0005(8) 0.0089(8) -0.0008(9)
C404 0.0249(10) 0.0408(13) 0.0159(9) -0.0089(9) 0.0078(8) 0.0031(9)
C405 0.0238(10) 0.0250(11) 0.0216(10) -0.0093(8) 0.0036(8) 0.0012(8)
C406 0.0181(9) 0.0219(10) 0.0172(9) -0.0023(7) 0.0033(7) -0.0003(8)
C471 0.0330(12) 0.0385(13) 0.0180(10) 0.0039(9) 0.0107(9) 0.0092(10)
C472 0.0227(10) 0.0254(11) 0.0240(10) -0.0093(8) 0.0065(8) -0.0012(8)
C473 0.0204(10) 0.0318(12) 0.0246(10) -0.0051(9) 0.0097(8) 0.0025(8)
C481 0.0255(12) 0.0408(14) 0.0418(14) -0.0196(11) -0.0036(10) -0.0052(10)
C482 0.0220(13) 0.127(3) 0.0459(17) -0.0406(19) 0.0114(12) -0.0255(16)
C483 0.0510(17) 0.0452(16) 0.0416(15) -0.0043(13) -0.0225(13) 0.0123(13)
O500 0.0392(10) 0.0268(9) 0.0826(15) -0.0061(9) 0.0212(10) 0.0160(8)
C500 0.0403(16) 0.0388(16) 0.111(3) 0.0010(18) 0.0137(18) 0.0215(13)
C501 0.0152(9) 0.0153(9) 0.0252(10) -0.0018(7) 0.0077(8) -0.0022(7)
C502 0.0177(9) 0.0199(10) 0.0279(10) -0.0014(8) 0.0064(8) -0.0007(8)
C503 0.0203(10) 0.0258(11) 0.0434(13) 0.0038(10) 0.0071(9) 0.0037(9)
C504 0.0285(12) 0.0177(10) 0.0577(16) -0.0018(10) 0.0194(11) 0.0051(9)
C505 0.0330(12) 0.0213(11) 0.0442(14) -0.0120(10) 0.0168(11) -0.0005(9)
C506 0.0239(10) 0.0194(10) 0.0301(11) -0.0058(8) 0.0097(9) -0.0020(8)
C571 0.0286(11) 0.0215(11) 0.0364(12) 0.0022(9) 0.0159(10) 0.0051(9)
C572 0.0434(13) 0.0225(11) 0.0248(11) -0.0088(9) 0.0132(10) -0.0037(9)
C573 0.0395(13) 0.0177(10) 0.0398(13) 0.0018(9) 0.0227(11) 0.0007(9)
C581 0.0537(19) 0.110(3) 0.072(2) -0.051(2) 0.0482(18) -0.045(2)
C582 0.0564(17) 0.0443(15) 0.0456(15) -0.0187(12) 0.0393(14) -0.0170(13)
C583 0.164(4) 0.087(3) 0.074(2) 0.051(2) 0.099(3) 0.074(3)
C600 0.083(2) 0.062(2) 0.070(2) -0.0381(17) 0.0482(19) -0.0572(19)
O600 0.0650(13) 0.0326(10) 0.0526(11) -0.0255(8) 0.0331(10) -0.0335(9)
C601 0.0202(9) 0.0138(9) 0.0138(8) -0.0020(7) 0.0011(7) -0.0041(7)
C602 0.0220(10) 0.0191(10) 0.0204(9) -0.0023(8) 0.0024(8) -0.0006(8)
C603 0.0342(12) 0.0168(10) 0.0225(10) -0.0046(8) 0.0080(9) -0.0017(8)
C604 0.0419(13) 0.0217(11) 0.0215(10) -0.0073(8) 0.0107(9) -0.0160(9)
C605 0.0262(11) 0.0319(12) 0.0215(10) -0.0058(9) 0.0094(8) -0.0146(9)
C606 0.0215(10) 0.0198(10) 0.0173(9) -0.0033(7) 0.0062(8) -0.0035(8)
C671 0.0306(11) 0.0192(10) 0.0158(9) -0.0039(7) 0.0026(8) -0.0010(8)
C672 0.0252(10) 0.0174(9) 0.0196(9) -0.0027(7) 0.0059(8) -0.0042(8)
C673 0.0242(10) 0.0190(10) 0.0211(9) -0.0023(8) 0.0081(8) 0.0039(8)
C681 0.0163(18) 0.0226(13) 0.0361(18) 0.0030(12) 0.0004(12) 0.0013(13)
C682 0.034(2) 0.0169(12) 0.0266(16) -0.0002(11) 0.0020(14) 0.0078(15)
C683 0.0283(14) 0.0238(14) 0.0291(14) 0.0068(11) 0.0099(12) 0.0066(11)
C691 0.0163(18) 0.0226(13) 0.0361(18) 0.0030(12) 0.0004(12) 0.0013(13)
C692 0.034(2) 0.0169(12) 0.0266(16) -0.0002(11) 0.0020(14) 0.0078(15)
C693 0.0283(14) 0.0238(14) 0.0291(14) 0.0068(11) 0.0099(12) 0.0066(11)
O700 0.0253(8) 0.0367(9) 0.0336(9) 0.0048(7) 0.0059(7) 0.0168(7)
C700 0.0340(13) 0.0331(13) 0.0320(12) -0.0002(10) -0.0072(10) 0.0151(10)
C701 0.0158(9) 0.0184(9) 0.0196(9) -0.0013(7) 0.0014(7) 0.0015(7)
C702 0.0302(11) 0.0293(11) 0.0196(10) 0.0056(8) 0.0100(9) 0.0081(9)
C703 0.0282(11) 0.0378(13) 0.0266(11) 0.0044(9) 0.0141(9) 0.0117(10)
C704 0.0210(10) 0.0229(10) 0.0229(10) -0.0013(8) 0.0011(8) 0.0083(8)
C705 0.0270(11) 0.0230(10) 0.0211(10) 0.0051(8) 0.0041(8) 0.0055(8)
C706 0.0210(10) 0.0232(10) 0.0255(10) 0.0032(8) 0.0068(8) 0.0033(8)
C771 0.0313(13) 0.0294(13) 0.0531(16) -0.0007(11) -0.0165(12) 0.0079(10)
C772 0.0362(12) 0.0316(12) 0.0199(10) 0.0096(9) 0.0070(9) 0.0130(10)
C773 0.0307(12) 0.0274(12) 0.0331(12) 0.0053(9) 0.0123(10) 0.0128(9)
C781 0.0261(11) 0.0186(10) 0.0373(12) -0.0023(9) 0.0033(9) 0.0024(8)
C782 0.0289(11) 0.0248(11) 0.0301(11) -0.0011(9) 0.0129(9) -0.0024(9)
C783 0.0319(12) 0.0252(11) 0.0227(10) -0.0045(8) 0.0061(9) -0.0044(9)
O800 0.0387(9) 0.0535(11) 0.0152(7) 0.0023(7) 0.0021(7) -0.0011(8)
C800 0.0373(15) 0.099(3) 0.0179(11) -0.0082(13) 0.0045(10) 0.0024(15)
C801 0.0193(9) 0.0220(10) 0.0163(9) 0.0026(7) 0.0027(7) -0.0053(8)
C802 0.0220(10) 0.0234(10) 0.0225(10) -0.0017(8) 0.0056(8) -0.0054(8)
C803 0.0281(11) 0.0327(12) 0.0207(10) -0.0076(9) 0.0088(9) -0.0091(9)
C804 0.0232(10) 0.0369(12) 0.0175(9) 0.0032(9) 0.0029(8) -0.0064(9)
C805 0.0248(10) 0.0271(11) 0.0230(10) 0.0045(8) 0.0032(8) 0.0006(9)
C806 0.0238(10) 0.0238(10) 0.0186(9) 0.0004(8) 0.0052(8) -0.0010(8)
C871 0.0393(14) 0.0593(17) 0.0253(12) 0.0191(12) 0.0096(10) 0.0055(12)
C872 0.0324(12) 0.0336(13) 0.0317(12) 0.0114(10) 0.0031(10) 0.0091(10)
C873 0.0376(13) 0.0425(14) 0.0213(11) 0.0011(10) 0.0027(10) 0.0057(11)
C881 0.0368(14) 0.0306(13) 0.0537(16) 0.0066(12) 0.0063(12) -0.0065(11)
C882 0.0237(11) 0.0596(17) 0.0324(12) -0.0058(12) 0.0109(10) 0.0036(11)
C883 0.0217(11) 0.0387(13) 0.0310(12) 0.0048(10) 0.0048(9) -0.0008(9)
O900 0.0565(13) 0.0332(10) 0.0793(15) 0.0308(10) 0.0229(11) 0.0022(9)
C900 0.084(3) 0.059(2) 0.108(3) 0.061(2) 0.010(2) 0.005(2)
C901 0.0216(10) 0.0185(10) 0.0250(10) 0.0031(8) 0.0089(8) 0.0017(8)
C902 0.0201(10) 0.0241(11) 0.0305(11) 0.0022(9) 0.0087(9) -0.0002(8)
C903 0.0289(12) 0.0233(11) 0.0499(15) 0.0034(10) 0.0166(11) -0.0053(9)
C904 0.0372(13) 0.0254(12) 0.0517(15) 0.0167(11) 0.0213(12) 0.0031(10)
C905 0.0332(13) 0.0364(13) 0.0350(13) 0.0165(10) 0.0065(10) 0.0068(10)
C906 0.0266(11) 0.0279(11) 0.0293(11) 0.0066(9) 0.0048(9) -0.0020(9)
C971 0.0420(14) 0.0307(12) 0.0255(11) 0.0060(9) 0.0042(10) 0.0091(10)
C972 0.0387(14) 0.0218(12) 0.0573(17) 0.0003(11) 0.0129(12) -0.0048(10)
C973 0.0541(16) 0.0224(12) 0.0357(13) -0.0007(10) 0.0076(12) 0.0122(11)
C981 0.0450(19) 0.070(2) 0.0316(16) 0.0075(16) 0.0202(15) 0.0023(17)
C982 0.070(3) 0.068(3) 0.0318(19) 0.0026(17) 0.0272(19) 0.029(2)
C983 0.045(2) 0.087(3) 0.0190(14) 0.0068(17) 0.0035(14) 0.019(2)
C984 0.0450(19) 0.070(2) 0.0316(16) 0.0075(16) 0.0202(15) 0.0023(17)
C985 0.070(3) 0.068(3) 0.0318(19) 0.0026(17) 0.0272(19) 0.029(2)
C986 0.045(2) 0.087(3) 0.0190(14) 0.0068(17) 0.0035(14) 0.019(2)
C1 0.076(2) 0.0422(17) 0.069(2) -0.0078(16) 0.0256(19) 0.0125(16)
C2 0.0506(18) 0.0353(16) 0.071(2) -0.0100(15) 0.0102(16) 0.0026(13)
N10 0.069(2) 0.0537(18) 0.078(2) 0.0003(16) 0.0163(17) -0.0100(15)
N11 0.100(6) 0.122(7) 0.183(8) 0.048(6) 0.034(6) -0.001(6)
C3 0.083(5) 0.081(5) 0.183(8) 0.043(5) 0.017(6) -0.007(5)
C4 0.087(6) 0.077(7) 0.185(9) 0.046(7) -0.003(7) -0.001(6)
N11B 0.088(5) 0.123(5) 0.187(7) 0.038(5) 0.038(5) 0.007(5)
C3B 0.090(4) 0.085(5) 0.189(7) 0.048(5) 0.016(5) -0.001(4)
C4B 0.071(5) 0.059(5) 0.196(9) 0.034(5) 0.010(5) -0.005(4)
N11C 0.096(7) 0.115(8) 0.159(9) 0.054(7) 0.052(7) 0.015(7)
C3C 0.070(6) 0.108(7) 0.137(8) 0.026(7) 0.068(6) 0.010(6)
C4C 0.065(7) 0.101(9) 0.125(10) -0.009(8) 0.049(7) 0.031(7)

loop_
_atom_type_symbol
_atom_type_description
_atom_type_scat_dispersion_real
_atom_type_scat_dispersion_imag
_atom_type_scat_source
C C 0.0033 0.0016 'International Tables Vol C Tables 4.2.6.8 and 6.1.1.4'
H H 0.0000 0.0000 'International Tables Vol C Tables 4.2.6.8 and 6.1.1.4'
N N 0.0061 0.0033 'International Tables Vol C Tables 4.2.6.8 and 6.1.1.4'
O O 0.0106 0.0060 'International Tables Vol C Tables 4.2.6.8 and 6.1.1.4'
Mo Mo -1.6832 0.6857 'International Tables Vol C Tables 4.2.6.8 and 6.1.1.4'

loop_
_geom_angle_atom_site_label_1
_geom_angle_atom_site_label_2
_geom_angle_atom_site_label_3
_geom_angle
O1 Mo1 N2 163.59(6)
O1 Mo1 O3 90.98(6)
N2 Mo1 O3 95.76(6)
O1 Mo1 N3 101.43(6)
N2 Mo1 N3 94.67(6)
O3 Mo1 N3 77.02(6)
O1 Mo1 O2 88.22(6)
N2 Mo1 O2 76.72(6)
O3 Mo1 O2 91.28(6)
N3 Mo1 O2 164.84(6)
O1 Mo1 N1 77.35(6)
N2 Mo1 N1 98.71(6)
O3 Mo1 N1 163.25(6)
N3 Mo1 N1 93.38(6)
O2 Mo1 N1 100.20(6)
O6 Mo2 O5 87.40(5)
O6 Mo2 O4 87.41(5)
O5 Mo2 O4 91.55(5)
O6 Mo2 N6 76.75(6)
O5 Mo2 N6 157.86(6)
O4 Mo2 N6 102.91(6)
O6 Mo2 N5 105.66(6)
O5 Mo2 N5 77.18(6)
O4 Mo2 N5 162.10(6)
N6 Mo2 N5 92.14(6)
O6 Mo2 N4 160.07(6)
O5 Mo2 N4 104.32(6)
O4 Mo2 N4 76.38(6)
N6 Mo2 N4 95.42(6)
N5 Mo2 N4 92.79(6)
O9 Mo3 O7 90.36(6)
O9 Mo3 O8 89.03(6)
O7 Mo3 O8 84.93(6)
O9 Mo3 N7 161.34(6)
O7 Mo3 N7 77.70(6)
O8 Mo3 N7 103.93(6)
O9 Mo3 N8 100.57(6)
O7 Mo3 N8 158.23(6)
O8 Mo3 N8 76.58(6)
N7 Mo3 N8 95.53(6)
O9 Mo3 N9 76.89(6)
O7 Mo3 N9 102.59(6)
O8 Mo3 N9 163.95(6)
N7 Mo3 N9 91.60(7)
N8 Mo3 N9 98.22(6)
C11 O1 Mo1 118.09(12)
C21 O2 Mo1 118.12(12)
C31 O3 Mo1 117.28(13)
C41 O4 Mo2 119.41(11)
C51 O5 Mo2 117.38(11)
C61 O6 Mo2 118.37(11)
C71 O7 Mo3 116.98(12)
C81 O8 Mo3 118.81(12)
C91 O9 Mo3 119.28(12)
C12 N1 C101 119.08(15)
C12 N1 Mo1 115.93(12)
C101 N1 Mo1 124.40(12)
C22 N2 C201 114.92(15)
C22 N2 Mo1 117.28(12)
C201 N2 Mo1 126.41(12)
C32 N3 C301 117.52(16)
C32 N3 Mo1 116.11(13)
C301 N3 Mo1 126.27(13)
C42 N4 C401 116.48(15)
C42 N4 Mo2 116.87(12)
C401 N4 Mo2 126.65(12)
C52 N5 C501 116.65(15)
C52 N5 Mo2 115.37(12)
C501 N5 Mo2 127.99(12)
C62 N6 C601 116.83(15)
C62 N6 Mo2 116.56(12)
C601 N6 Mo2 126.46(12)
C72 N7 C701 117.45(16)
C72 N7 Mo3 115.31(12)
C701 N7 Mo3 127.24(13)
C82 N8 C801 117.24(16)
C82 N8 Mo3 117.34(12)
C801 N8 Mo3 125.39(13)
C92 N9 C901 115.17(16)
C92 N9 Mo3 116.67(13)
C901 N9 Mo3 128.16(13)
O1 C11 C16 123.30(17)
O1 C11 C12 115.37(17)
C16 C11 C12 121.32(17)
N1 C12 C13 127.79(17)
N1 C12 C11 111.84(16)
C13 C12 C11 120.33(17)
C14 C13 C12 119.39(18)
C13 C14 C15 118.49(18)
C13 C14 C18 120.29(18)
C15 C14 C18 121.22(18)
C16 C15 C14 124.27(18)
C15 C16 C11 116.15(18)
C15 C16 C17 122.68(18)
C11 C16 C17 121.15(18)
C16 C17 C171 110.01(18)
C16 C17 C173 111.90(17)
C171 C17 C173 108.1(2)
C16 C17 C172 108.81(18)
C171 C17 C172 110.2(2)
C173 C17 C172 107.85(18)
C182 C18 C181 107.62(19)
C182 C18 C14 109.71(17)
C181 C18 C14 112.07(17)
C182 C18 C183 110.24(18)
C181 C18 C183 108.13(18)
C14 C18 C183 109.04(18)
O2 C21 C26 124.62(17)
O2 C21 C22 115.03(17)
C26 C21 C22 120.33(18)
N2 C22 C23 126.50(17)
N2 C22 C21 111.96(17)
C23 C22 C21 121.45(18)
C24 C23 C22 119.36(18)
C23 C24 C25 118.26(18)
C23 C24 C28 122.63(18)
C25 C24 C28 119.11(18)
C26 C25 C24 124.14(18)
C25 C26 C21 116.45(18)
C25 C26 C27 123.37(18)
C21 C26 C27 120.15(18)
C26 C27 C272 111.74(18)
C26 C27 C271 108.26(17)
C272 C27 C271 108.86(18)
C26 C27 C273 110.07(16)
C272 C27 C273 107.54(18)
C271 C27 C273 110.37(19)
C281 C28 C283 108.7(2)
C281 C28 C24 112.66(19)
C283 C28 C24 109.37(19)
C281 C28 C282 108.5(2)
C283 C28 C282 107.6(2)
C24 C28 C282 109.9(2)
O3 C31 C32 115.31(18)
O3 C31 C36 124.14(19)
C32 C31 C36 120.54(19)
N3 C32 C33 126.72(18)
N3 C32 C31 112.11(17)
C33 C32 C31 121.15(18)
C34 C33 C32 119.63(19)
C33 C34 C35 118.01(19)
C33 C34 C38 122.25(19)
C35 C34 C38 119.74(19)
C36 C35 C34 124.5(2)
C35 C36 C31 116.1(2)
C35 C36 C37 123.4(2)
C31 C36 C37 120.5(2)
C372 C37 C36 110.0(3)
C372 C37 C371 107.4(3)
C36 C37 C371 111.5(2)
C372 C37 C373 109.9(2)
C36 C37 C373 109.3(2)
C371 C37 C373 108.8(3)
C383 C38 C381 107.9(2)
C383 C38 C34 110.37(19)
C381 C38 C34 111.44(18)
C383 C38 C382 110.1(2)
C381 C38 C382 107.3(2)
C34 C38 C382 109.63(19)
O4 C41 C46 124.30(16)
O4 C41 C42 114.65(16)
C46 C41 C42 121.02(17)
N4 C42 C43 127.27(17)
N4 C42 C41 111.98(16)
C43 C42 C41 120.60(17)
C44 C43 C42 119.55(17)
C43 C44 C45 118.35(17)
C43 C44 C48 121.51(18)
C45 C44 C48 120.00(17)
C46 C45 C44 124.13(18)
C45 C46 C41 116.32(17)
C45 C46 C47 122.69(17)
C41 C46 C47 120.96(16)
C473 C47 C46 112.18(16)
C473 C47 C472 107.31(17)
C46 C47 C472 110.71(16)
C473 C47 C471 109.39(17)
C46 C47 C471 107.47(16)
C472 C47 C471 109.76(17)
C481 C48 C483 109.3(2)
C481 C48 C482 106.9(2)
C483 C48 C482 109.3(2)
C481 C48 C44 111.13(18)
C483 C48 C44 108.20(19)
C482 C48 C44 111.94(19)
O5 C51 C52 115.04(16)
O5 C51 C56 124.28(16)
C52 C51 C56 120.57(16)
N5 C52 C53 127.18(17)
N5 C52 C51 111.91(16)
C53 C52 C51 120.80(18)
C54 C53 C52 119.46(18)
C53 C54 C55 118.44(18)
C53 C54 C58 121.44(18)
C55 C54 C58 120.11(18)
C56 C55 C54 124.18(18)
C55 C56 C51 116.20(17)
C55 C56 C57 122.64(17)
C51 C56 C57 121.10(16)
C56 C57 C571 110.70(16)
C56 C57 C573 112.37(16)
C571 C57 C573 107.66(17)
C56 C57 C572 108.16(16)
C571 C57 C572 109.72(17)
C573 C57 C572 108.19(18)
C582 C58 C581 109.2(2)
C582 C58 C583 106.8(2)
C581 C58 C583 109.5(3)
C582 C58 C54 111.90(18)
C581 C58 C54 109.3(2)
C583 C58 C54 110.1(2)
O6 C61 C62 115.07(16)
O6 C61 C66 124.09(16)
C62 C61 C66 120.71(17)
N6 C62 C63 127.93(17)
N6 C62 C61 111.14(16)
C63 C62 C61 120.79(17)
C64 C63 C62 119.44(18)
C63 C64 C65 118.43(18)
C63 C64 C68 124.12(19)
C65 C64 C68 117.08(19)
C63 C64 C69 114.8(4)
C65 C64 C69 124.2(4)
C66 C65 C64 124.12(18)
C65 C66 C61 116.04(17)
C65 C66 C67 123.48(16)
C61 C66 C67 120.44(16)
C66 C67 C671 111.59(15)
C66 C67 C672 110.28(15)
C671 C67 C672 109.10(16)
C66 C67 C673 108.77(15)
C671 C67 C673 107.59(16)
C672 C67 C673 109.45(16)
C683 C68 C682 109.0(3)
C683 C68 C681 108.6(3)
C682 C68 C681 107.1(3)
C683 C68 C64 112.5(2)
C682 C68 C64 110.7(2)
C681 C68 C64 108.7(2)
C691 C69 C692 109.8(9)
C691 C69 C693 109.1(8)
C692 C69 C693 110.5(8)
C691 C69 C64 109.0(7)
C692 C69 C64 105.3(7)
C693 C69 C64 113.1(6)
O7 C71 C76 123.75(17)
O7 C71 C72 115.41(17)
C76 C71 C72 120.78(18)
C73 C72 N7 127.00(17)
C73 C72 C71 121.01(17)
N7 C72 C71 111.96(17)
C74 C73 C72 119.33(17)
C73 C74 C75 118.34(18)
C73 C74 C78 122.13(17)
C75 C74 C78 119.44(17)
C76 C75 C74 124.24(18)
C75 C76 C71 115.99(17)
C75 C76 C77 123.68(18)
C71 C76 C77 120.33(18)
C771 C77 C773 108.8(2)
C771 C77 C76 111.66(18)
C773 C77 C76 109.78(17)
C771 C77 C772 107.95(19)
C773 C77 C772 109.01(18)
C76 C77 C772 109.56(17)
C781 C78 C74 112.00(16)
C781 C78 C782 107.24(18)
C74 C78 C782 108.18(16)
C781 C78 C783 109.01(17)
C74 C78 C783 111.34(17)
C782 C78 C783 108.94(17)
O8 C81 C86 123.92(18)
O8 C81 C82 114.88(17)
C86 C81 C82 121.18(18)
N8 C82 C83 127.41(18)
N8 C82 C81 111.76(17)
C83 C82 C81 120.63(18)
C84 C83 C82 119.64(18)
C83 C84 C85 118.38(19)
C83 C84 C88 122.61(18)
C85 C84 C88 119.00(18)
C86 C85 C84 124.07(19)
C85 C86 C81 116.09(18)
C85 C86 C87 123.70(19)
C81 C86 C87 120.20(19)
C873 C87 C872 109.60(19)
C873 C87 C86 110.30(18)
C872 C87 C86 109.26(18)
C873 C87 C871 107.8(2)
C872 C87 C871 108.7(2)
C86 C87 C871 111.09(18)
C883 C88 C882 108.10(19)
C883 C88 C84 112.13(17)
C882 C88 C84 110.27(18)
C883 C88 C881 108.01(19)
C882 C88 C881 109.4(2)
C84 C88 C881 108.89(18)
O9 C91 C96 124.13(18)
O9 C91 C92 114.67(18)
C96 C91 C92 121.20(19)
C93 C92 N9 127.01(19)
C93 C92 C91 120.49(19)
N9 C92 C91 112.38(17)
C94 C93 C92 119.7(2)
C93 C94 C95 118.1(2)
C93 C94 C98 119.7(2)
C95 C94 C98 122.1(2)
C96 C95 C94 124.1(2)
C95 C96 C91 116.26(19)
C95 C96 C97 123.71(19)
C91 C96 C97 120.03(18)
C96 C97 C973 111.74(19)
C96 C97 C971 109.83(18)
C973 C97 C971 108.17(19)
C96 C97 C972 109.80(18)
C973 C97 C972 107.8(2)
C971 C97 C972 109.4(2)
C986 C98 C985 128.6(11)
C983 C98 C982 111.0(3)
C986 C98 C94 114.2(7)
C983 C98 C94 110.7(2)
C985 C98 C94 111.5(5)
C982 C98 C94 113.7(2)
C983 C98 C981 108.4(3)
C982 C98 C981 103.8(3)
C94 C98 C981 108.8(2)
C986 C98 C984 101.8(10)
C985 C98 C984 93.5(9)
C94 C98 C984 98.3(4)
C104 O100 C100 117.66(18)
C102 C101 C106 118.90(18)
C102 C101 N1 120.18(17)
C106 C101 N1 120.71(17)
C101 C102 C103 120.78(19)
C104 C103 C102 119.66(19)
O100 C104 C103 125.10(19)
O100 C104 C105 115.04(19)
C103 C104 C105 119.85(19)
C106 C105 C104 120.41(19)
C105 C106 C101 120.37(19)
C204 O200 C200 117.04(16)
C206 C201 C202 119.95(18)
C206 C201 N2 123.06(17)
C202 C201 N2 116.94(17)
C203 C202 C201 120.23(19)
C202 C203 C204 120.14(19)
O200 C204 C205 124.81(18)
O200 C204 C203 115.34(17)
C205 C204 C203 119.84(18)
C204 C205 C206 119.89(18)
C201 C206 C205 119.93(18)
C304 O300 C300 117.56(19)
C302 C301 C306 119.51(18)
C302 C301 N3 122.51(18)
C306 C301 N3 117.97(17)
C301 C302 C303 120.03(19)
C304 C303 C302 119.87(19)
O300 C304 C303 125.0(2)
O300 C304 C305 115.05(19)
C303 C304 C305 119.91(19)
C306 C305 C304 120.3(2)
C305 C306 C301 120.29(19)
C404 O400 C400 117.3(2)
C406 C401 C402 119.16(17)
C406 C401 N4 121.26(17)
C402 C401 N4 119.57(17)
C403 C402 C401 120.34(19)
C402 C403 C404 120.3(2)
O400 C404 C403 115.5(2)
O400 C404 C405 124.6(2)
C403 C404 C405 119.91(18)
C404 C405 C406 119.6(2)
C401 C406 C405 120.67(19)
C504 O500 C500 117.3(2)
C502 C501 C506 119.44(19)
C502 C501 N5 118.76(17)
C506 C501 N5 121.78(18)
C501 C502 C503 120.9(2)
C504 C503 C502 119.2(2)
O500 C504 C503 124.7(2)
O500 C504 C505 115.3(2)
C503 C504 C505 120.0(2)
C506 C505 C504 120.8(2)
C505 C506 C501 119.7(2)
C604 O600 C600 117.4(2)
C606 C601 C602 119.85(18)
C606 C601 N6 117.89(17)
C602 C601 N6 122.24(17)
C603 C602 C601 119.82(19)
C602 C603 C604 119.9(2)
O600 C604 C605 124.2(2)
O600 C604 C603 115.4(2)
C605 C604 C603 120.46(19)
C604 C605 C606 119.3(2)
C601 C606 C605 120.56(19)
C704 O700 C700 117.82(18)
C706 C701 C702 119.28(18)
C706 C701 N7 122.04(18)
C702 C701 N7 118.64(18)
C703 C702 C701 119.9(2)
C702 C703 C704 120.5(2)
O700 C704 C705 124.87(19)
O700 C704 C703 115.12(19)
C705 C704 C703 120.01(19)
C704 C705 C706 119.32(19)
C701 C706 C705 120.91(19)
C804 O800 C800 116.5(2)
C802 C801 C806 120.00(18)
C802 C801 N8 119.72(18)
C806 C801 N8 120.28(18)
C801 C802 C803 120.2(2)
C804 C803 C802 119.2(2)
O800 C804 C803 124.0(2)
O800 C804 C805 115.2(2)
C803 C804 C805 120.82(19)
C806 C805 C804 119.9(2)
C805 C806 C801 119.82(19)
C904 O900 C900 116.7(2)
C906 C901 C902 119.12(19)
C906 C901 N9 121.17(19)
C902 C901 N9 119.70(18)
C903 C902 C901 120.2(2)
C902 C903 C904 120.7(2)
O900 C904 C905 125.1(2)
O900 C904 C903 115.3(2)
C905 C904 C903 119.6(2)
C904 C905 C906 119.8(2)
C901 C906 C905 120.7(2)
N10 C2 C1 179.7(4)
N11 C3 C4 151(2)
N11B C3B C4B 164.1(15)
N11C C3C C4C 174(3)

loop_
_geom_bond_atom_site_label_1
_geom_bond_atom_site_label_2
_geom_bond_distance
Mo1 O1 1.9801(14)
Mo1 N2 1.9959(16)
Mo1 O3 2.0013(14)
Mo1 N3 2.0077(16)
Mo1 O2 2.0122(14)
Mo1 N1 2.0169(16)
Mo2 O6 1.9864(13)
Mo2 O5 1.9909(13)
Mo2 O4 1.9953(13)
Mo2 N6 2.0009(16)
Mo2 N5 2.0038(15)
Mo2 N4 2.0183(15)
Mo3 O9 1.9883(14)
Mo3 O7 1.9909(14)
Mo3 O8 1.9968(14)
Mo3 N7 1.9977(16)
Mo3 N8 2.0055(16)
Mo3 N9 2.0138(17)
O1 C11 1.330(2)
O2 C21 1.322(2)
O3 C31 1.332(2)
O4 C41 1.325(2)
O5 C51 1.333(2)
O6 C61 1.325(2)
O7 C71 1.325(2)
O8 C81 1.323(2)
O9 C91 1.328(2)
N1 C12 1.397(2)
N1 C101 1.430(2)
N2 C22 1.394(2)
N2 C201 1.435(2)
N3 C32 1.393(2)
N3 C301 1.435(2)
N4 C42 1.396(2)
N4 C401 1.433(2)
N5 C52 1.399(2)
N5 C501 1.435(2)
N6 C62 1.393(2)
N6 C601 1.430(2)
N7 C72 1.396(2)
N7 C701 1.436(2)
N8 C82 1.389(2)
N8 C801 1.431(2)
N9 C92 1.398(3)
N9 C901 1.436(3)
C11 C16 1.399(3)
C11 C12 1.407(3)
C12 C13 1.400(3)
C13 C14 1.389(3)
C14 C15 1.396(3)
C14 C18 1.531(3)
C15 C16 1.387(3)
C16 C17 1.524(3)
C17 C171 1.529(3)
C17 C173 1.529(3)
C17 C172 1.532(3)
C18 C182 1.524(3)
C18 C181 1.531(3)
C18 C183 1.534(3)
C21 C26 1.403(3)
C21 C22 1.405(3)
C22 C23 1.396(3)
C23 C24 1.378(3)
C24 C25 1.410(3)
C24 C28 1.534(3)
C25 C26 1.388(3)
C26 C27 1.526(3)
C27 C272 1.529(3)
C27 C271 1.534(3)
C27 C273 1.538(3)
C28 C281 1.500(3)
C28 C283 1.531(4)
C28 C282 1.542(3)
C31 C32 1.401(3)
C31 C36 1.402(3)
C32 C33 1.398(3)
C33 C34 1.373(3)
C34 C35 1.405(3)
C34 C38 1.529(3)
C35 C36 1.386(3)
C36 C37 1.525(3)
C37 C372 1.521(5)
C37 C371 1.531(4)
C37 C373 1.544(5)
C38 C383 1.522(3)
C38 C381 1.527(3)
C38 C382 1.529(3)
C41 C46 1.403(3)
C41 C42 1.403(3)
C42 C43 1.397(3)
C43 C44 1.388(3)
C44 C45 1.399(3)
C44 C48 1.530(3)
C45 C46 1.387(3)
C46 C47 1.526(3)
C47 C473 1.526(3)
C47 C472 1.531(3)
C47 C471 1.532(3)
C48 C481 1.520(3)
C48 C483 1.523(4)
C48 C482 1.529(3)
C51 C52 1.401(3)
C51 C56 1.407(3)
C52 C53 1.400(3)
C53 C54 1.378(3)
C54 C55 1.399(3)
C54 C58 1.529(3)
C55 C56 1.385(3)
C56 C57 1.525(3)
C57 C571 1.529(3)
C57 C573 1.531(3)
C57 C572 1.533(3)
C58 C582 1.506(3)
C58 C581 1.519(4)
C58 C583 1.527(4)
C61 C62 1.405(3)
C61 C66 1.408(2)
C62 C63 1.396(3)
C63 C64 1.378(3)
C64 C65 1.410(3)
C64 C68 1.551(3)
C64 C69 1.559(9)
C65 C66 1.381(3)
C66 C67 1.526(2)
C67 C671 1.528(3)
C67 C672 1.532(3)
C67 C673 1.534(3)
C68 C683 1.527(4)
C68 C682 1.529(4)
C68 C681 1.542(4)
C69 C691 1.477(14)
C69 C692 1.509(14)
C69 C693 1.545(12)
C71 C76 1.401(3)
C71 C72 1.408(3)
C72 C73 1.392(3)
C73 C74 1.378(3)
C74 C75 1.409(3)
C74 C78 1.527(3)
C75 C76 1.385(3)
C76 C77 1.532(3)
C77 C771 1.525(3)
C77 C773 1.531(3)
C77 C772 1.535(3)
C78 C781 1.524(3)
C78 C782 1.529(3)
C78 C783 1.531(3)
C81 C86 1.405(3)
C81 C82 1.406(3)
C82 C83 1.399(3)
C83 C84 1.378(3)
C84 C85 1.415(3)
C84 C88 1.530(3)
C85 C86 1.385(3)
C86 C87 1.533(3)
C87 C873 1.531(3)
C87 C872 1.533(3)
C87 C871 1.535(3)
C88 C883 1.526(3)
C88 C882 1.527(3)
C88 C881 1.533(3)
C91 C96 1.395(3)
C91 C92 1.401(3)
C92 C93 1.392(3)
C93 C94 1.385(3)
C94 C95 1.398(3)
C94 C98 1.533(3)
C95 C96 1.386(3)
C96 C97 1.528(3)
C97 C973 1.528(3)
C97 C971 1.533(3)
C97 C972 1.537(3)
C98 C986 1.256(17)
C98 C983 1.474(4)
C98 C985 1.507(15)
C98 C982 1.529(5)
C98 C981 1.599(5)
C98 C984 1.860(15)
O100 C104 1.366(2)
O100 C100 1.410(3)
C101 C102 1.385(3)
C101 C106 1.394(3)
C102 C103 1.390(3)
C103 C104 1.382(3)
C104 C105 1.385(3)
C105 C106 1.376(3)
O200 C204 1.364(2)
O200 C200 1.421(2)
C201 C206 1.374(3)
C201 C202 1.386(3)
C202 C203 1.373(3)
C203 C204 1.384(3)
C204 C205 1.380(3)
C205 C206 1.393(3)
O300 C304 1.366(2)
O300 C300 1.419(3)
C301 C302 1.387(3)
C301 C306 1.391(3)
C302 C303 1.394(3)
C303 C304 1.382(3)
C304 C305 1.387(3)
C305 C306 1.374(3)
O400 C404 1.368(2)
O400 C400 1.420(3)
C401 C406 1.386(3)
C401 C402 1.387(3)
C402 C403 1.381(3)
C403 C404 1.384(3)
C404 C405 1.384(3)
C405 C406 1.388(3)
O500 C504 1.370(3)
O500 C500 1.427(4)
C501 C502 1.383(3)
C501 C506 1.389(3)
C502 C503 1.390(3)
C503 C504 1.381(3)
C504 C505 1.385(4)
C505 C506 1.377(3)
C600 O600 1.413(3)
O600 C604 1.369(2)
C601 C606 1.381(3)
C601 C602 1.386(3)
C602 C603 1.382(3)
C603 C604 1.387(3)
C604 C605 1.379(3)
C605 C606 1.387(3)
O700 C704 1.365(2)
O700 C700 1.414(3)
C701 C706 1.378(3)
C701 C702 1.387(3)
C702 C703 1.377(3)
C703 C704 1.381(3)
C704 C705 1.378(3)
C705 C706 1.388(3)
O800 C804 1.373(2)
O800 C800 1.409(3)
C801 C802 1.376(3)
C801 C806 1.396(3)
C802 C803 1.397(3)
C803 C804 1.379(3)
C804 C805 1.382(3)
C805 C806 1.378(3)
O900 C904 1.369(3)
O900 C900 1.432(4)
C901 C906 1.382(3)
C901 C902 1.387(3)
C902 C903 1.378(3)
C903 C904 1.385(4)
C904 C905 1.377(4)
C905 C906 1.392(3)
C1 C2 1.456(5)
C2 N10 1.140(4)
N11 C3 1.170(9)
C3 C4 1.480(9)
N11B C3B 1.131(7)
C3B C4B 1.480(7)
N11C C3C 1.154(8)
C3C C4C 1.435(8)
